data_7046916
loop_
_publ_author_name
'Friedrich, Jochen'
'Qiao, Yusen'
'Maichle-M\"ossmer, C\"acilia'
'Schelter, Eric J.'
'Anwander, Reiner'

_publ_section_title
;
 Redox-enhanced hemilability of a tris(tert-butoxy)siloxy ligand at
 cerium.
;
_journal_issue 30
_journal_name_full 'Dalton transactions (Cambridge, England : 2003)'
_journal_page_first 10113
_journal_page_last 10123
_journal_paper_doi 10.1039/c8dt01878b
_journal_volume 47
_journal_year 2018
_chemical_formula_sum 'C54 H120 Ce O17.5 Si4'
_chemical_formula_weight 1301.97
_chemical_properties_physical Air-sensitive,Moisture-sensitive
_space_group_crystal_system trigonal
_space_group_IT_number 145
_space_group_name_Hall 'P 32'
_space_group_name_H-M_alt 'P 32'
_symmetry_space_group_name_Hall 'P 32'
_symmetry_space_group_name_H-M 'P 32'
_atom_sites_solution_hydrogens geom
_audit_creation_method SHELXL-2014/7
_audit_update_record
;
2018-06-28 deposited with the CCDC.
2018-06-29 downloaded from the CCDC.
;
_cell_angle_alpha 90
_cell_angle_beta 90
_cell_angle_gamma 120
_cell_formula_units_Z 6
_cell_length_a 14.0472(3)
_cell_length_b 14.0472(3)
_cell_length_c 66.0924(14)
_cell_measurement_reflns_used 9981
_cell_measurement_temperature 200(2)
_cell_measurement_theta_max 21.440
_cell_measurement_theta_min 2.275
_cell_volume 11294.4(4)
_computing_cell_refinement 'SAINT V8.37A (Bruker AXS Inc., 2015)'
_computing_data_collection 'Bruker Apex3'
_computing_data_reduction 'SAINT V8.37A (Bruker AXS Inc., 2015)'
_computing_molecular_graphics Ortep/POV-Ray
_computing_publication_material 'SHELXL-2014/7 (Sheldrick, 2014)'
_computing_structure_refinement 'SHELXL-2014/7 (Sheldrick, 2014)'
_computing_structure_solution 'XT, VERSION 2014/5,SHELXS-13 (Sheldrick 2008)'
_diffrn_ambient_temperature 200(2)
_diffrn_measured_fraction_theta_full 0.605
_diffrn_measured_fraction_theta_max 0.512
_diffrn_measurement_device_type 'Bruker APEX II DUO'
_diffrn_measurement_method 'omega scans'
_diffrn_radiation_type MoK\a
_diffrn_radiation_wavelength 0.71073
_diffrn_reflns_av_R_equivalents 0.0518
_diffrn_reflns_av_unetI/netI 0.1405
_diffrn_reflns_Laue_measured_fraction_full 0.605
_diffrn_reflns_Laue_measured_fraction_max 0.512
_diffrn_reflns_limit_h_max 16
_diffrn_reflns_limit_h_min -16
_diffrn_reflns_limit_k_max 17
_diffrn_reflns_limit_k_min -15
_diffrn_reflns_limit_l_max 60
_diffrn_reflns_limit_l_min -59
_diffrn_reflns_number 39183
_diffrn_reflns_point_group_measured_fraction_full 0.605
_diffrn_reflns_point_group_measured_fraction_max 0.512
_diffrn_reflns_theta_full 25.242
_diffrn_reflns_theta_max 27.101
_diffrn_reflns_theta_min 3.440
_diffrn_source 'ImuS-focus sealed tube'
_exptl_absorpt_coefficient_mu 0.723
_exptl_absorpt_correction_T_max 0.7170
_exptl_absorpt_correction_T_min 0.6000
_exptl_absorpt_correction_type multi-scan
_exptl_absorpt_process_details sadabs
_exptl_crystal_colour colourless
_exptl_crystal_density_diffrn 1.149
_exptl_crystal_description block
_exptl_crystal_F_000 4188
_exptl_crystal_size_max 0.343
_exptl_crystal_size_mid 0.238
_exptl_crystal_size_min 0.215
_refine_diff_density_max 0.715
_refine_diff_density_min -0.915
_refine_diff_density_rms 0.084
_refine_ls_abs_structure_details
;
 Refined as an inversion twin.
;
_refine_ls_abs_structure_Flack 0.400(15)
_refine_ls_extinction_method none
_refine_ls_goodness_of_fit_ref 1.011
_refine_ls_hydrogen_treatment constr
_refine_ls_matrix_type full
_refine_ls_number_parameters 1343
_refine_ls_number_reflns 13555
_refine_ls_number_restraints 2192
_refine_ls_restrained_S_all 1.012
_refine_ls_R_factor_all 0.0692
_refine_ls_R_factor_gt 0.0550
_refine_ls_shift/su_max 0.005
_refine_ls_shift/su_mean 0.000
_refine_ls_structure_factor_coef Fsqd
_refine_ls_weighting_details 'w=1/[\s^2^(Fo^2^)+(0.0455P)^2^] where P=(Fo^2^+2Fc^2^)/3'
_refine_ls_weighting_scheme calc
_refine_ls_wR_factor_gt 0.1116
_refine_ls_wR_factor_ref 0.1154
_reflns_Friedel_coverage 1.000
_reflns_Friedel_fraction_full 0.605
_reflns_Friedel_fraction_max 0.512
_reflns_number_gt 10817
_reflns_number_total 13555
_reflns_threshold_expression 'I > 2\s(I)'
_cod_data_source_file c8dt01878b2.cif
_cod_data_source_block mo_1THF_jfr99a_0m
_cod_depositor_comments 'Adding full bibliography for 7046916--7046919.cif.'
_cod_original_cell_volume 11294.4(5)
_cod_original_formula_sum 'C54 H120 Ce O17.50 Si4'
_cod_database_code 7046916
_shelx_shelxl_version_number 2014/7
_shelx_space_group_comment
;
The symmetry employed for this shelxl refinement is uniquely defined
by the following loop, which should always be used as a source of
symmetry information in preference to the above space-group names.
They are only intended as comments.
;
_shelx_estimated_absorpt_t_min 0.790
_shelx_estimated_absorpt_t_max 0.860

loop_
_space_group_symop_operation_xyz
'x, y, z'
'-y, x-y, z+2/3'
'-x+y, -x, z+1/3'

loop_
_atom_site_label
_atom_site_type_symbol
_atom_site_fract_x
_atom_site_fract_y
_atom_site_fract_z
_atom_site_U_iso_or_equiv
_atom_site_adp_type
_atom_site_occupancy
_atom_site_site_symmetry_order
_atom_site_calc_flag
_atom_site_refinement_flags_posn
_atom_site_refinement_flags_adp
_atom_site_disorder_assembly
_atom_site_disorder_group
O1_1 O 0.775(2) 0.730(2) 0.2974(4) 0.229(8) Uani 1 1 d D U A 1
C1_1 C 0.673(3) 0.718(3) 0.2923(7) 0.219(9) Uani 1 1 d D U A 1
H1A_1 H 0.6653 0.7230 0.2775 0.263 Uiso 1 1 calc R U A 1
H1B_1 H 0.6604 0.7732 0.2993 0.263 Uiso 1 1 calc R U A 1
C2_1 C 0.602(2) 0.610(2) 0.2998(6) 0.207(9) Uani 1 1 d D U A 1
H2A_1 H 0.5870 0.6104 0.3144 0.248 Uiso 1 1 calc R U A 1
H2B_1 H 0.5321 0.5729 0.2922 0.248 Uiso 1 1 calc R U A 1
C3_1 C 0.666(3) 0.558(2) 0.2962(6) 0.213(9) Uani 1 1 d D U A 1
H3A_1 H 0.6429 0.4959 0.3057 0.255 Uiso 1 1 calc R U A 1
H3B_1 H 0.6518 0.5279 0.2822 0.255 Uiso 1 1 calc R U A 1
C4_1 C 0.779(3) 0.633(3) 0.2986(6) 0.216(9) Uani 1 1 d D U A 1
H4A_1 H 0.8064 0.6247 0.3119 0.259 Uiso 1 1 calc R U A 1
H4B_1 H 0.8232 0.6270 0.2876 0.259 Uiso 1 1 calc R U A 1
C1 C 0.6929(13) 1.3192(13) 0.1943(3) 0.050(3) Uani 1 1 d . U . .
C2 C 0.6467(15) 1.3057(16) 0.1730(3) 0.078(5) Uani 1 1 d . U . .
H2A H 0.5809 1.3131 0.1732 0.117 Uiso 1 1 calc R U . .
H2B H 0.6274 1.2329 0.1677 0.117 Uiso 1 1 calc R U . .
H2C H 0.7021 1.3625 0.1641 0.117 Uiso 1 1 calc R U . .
C3 C 0.7667(13) 1.2675(14) 0.1954(3) 0.059(5) Uani 1 1 d . U . .
H3A H 0.8084 1.2891 0.2081 0.089 Uiso 1 1 calc R U . .
H3B H 0.8178 1.2932 0.1840 0.089 Uiso 1 1 calc R U . .
H3C H 0.7210 1.1872 0.1949 0.089 Uiso 1 1 calc R U . .
C4 C 0.7605(14) 1.4393(12) 0.1996(3) 0.071(5) Uani 1 1 d . U . .
H4A H 0.7890 1.4470 0.2134 0.106 Uiso 1 1 calc R U . .
H4B H 0.7145 1.4734 0.1987 0.106 Uiso 1 1 calc R U . .
H4C H 0.8220 1.4756 0.1901 0.106 Uiso 1 1 calc R U . .
C5 C 0.7628(13) 1.3118(13) 0.2601(3) 0.043(3) Uani 1 1 d . U . .
C6 C 0.8006(14) 1.2243(14) 0.2581(3) 0.065(5) Uani 1 1 d . U . .
H6A H 0.7367 1.1521 0.2552 0.098 Uiso 1 1 calc R U . .
H6B H 0.8349 1.2208 0.2707 0.098 Uiso 1 1 calc R U . .
H6C H 0.8538 1.2453 0.2470 0.098 Uiso 1 1 calc R U . .
C7 C 0.8577(14) 1.4298(12) 0.2625(3) 0.065(5) Uani 1 1 d . U . .
H7A H 0.8361 1.4809 0.2569 0.098 Uiso 1 1 calc R U . .
H7B H 0.9224 1.4383 0.2553 0.098 Uiso 1 1 calc R U . .
H7C H 0.8752 1.4460 0.2769 0.098 Uiso 1 1 calc R U . .
C8 C 0.6819(14) 1.2828(15) 0.2784(3) 0.056(5) Uani 1 1 d . U . .
H8A H 0.6756 1.3471 0.2819 0.085 Uiso 1 1 calc R U . .
H8B H 0.7101 1.2613 0.2900 0.085 Uiso 1 1 calc R U . .
H8C H 0.6094 1.2218 0.2746 0.085 Uiso 1 1 calc R U . .
C9 C 0.4605(12) 1.3203(11) 0.2424(3) 0.034(3) Uani 1 1 d . U . .
C10 C 0.3911(12) 1.2913(13) 0.2612(3) 0.048(4) Uani 1 1 d . U . .
H10A H 0.3337 1.2137 0.2607 0.073 Uiso 1 1 calc R U . .
H10B H 0.3570 1.3373 0.2621 0.073 Uiso 1 1 calc R U . .
H10C H 0.4376 1.3040 0.2731 0.073 Uiso 1 1 calc R U . .
C11 C 0.5648(11) 1.4295(11) 0.2440(3) 0.046(4) Uani 1 1 d . U . .
H11A H 0.6135 1.4381 0.2327 0.070 Uiso 1 1 calc R U . .
H11B H 0.6017 1.4328 0.2568 0.070 Uiso 1 1 calc R U . .
H11C H 0.5472 1.4888 0.2436 0.070 Uiso 1 1 calc R U . .
C12 C 0.3918(14) 1.3196(12) 0.2245(3) 0.061(5) Uani 1 1 d . U . .
H12A H 0.4378 1.3448 0.2123 0.091 Uiso 1 1 calc R U . .
H12B H 0.3627 1.3688 0.2273 0.091 Uiso 1 1 calc R U . .
H12C H 0.3306 1.2448 0.2223 0.091 Uiso 1 1 calc R U . .
C13 C 0.4478(14) 1.2131(14) 0.3232(3) 0.058(4) Uani 1 1 d . U . .
C14 C 0.5538(14) 1.3220(13) 0.3231(3) 0.074(5) Uani 1 1 d . U . .
H14A H 0.5640 1.3567 0.3098 0.111 Uiso 1 1 calc R U . .
H14B H 0.6155 1.3100 0.3259 0.111 Uiso 1 1 calc R U . .
H14C H 0.5507 1.3700 0.3335 0.111 Uiso 1 1 calc R U . .
C15 C 0.4418(17) 1.1571(15) 0.3438(3) 0.084(6) Uani 1 1 d . U . .
H15A H 0.3699 1.0904 0.3452 0.126 Uiso 1 1 calc R U . .
H15B H 0.4519 1.2079 0.3548 0.126 Uiso 1 1 calc R U . .
H15C H 0.4999 1.1379 0.3444 0.126 Uiso 1 1 calc R U . .
C16 C 0.3433(15) 1.2253(15) 0.3208(3) 0.073(6) Uani 1 1 d . U . .
H16A H 0.2770 1.1532 0.3223 0.110 Uiso 1 1 calc R U . .
H16B H 0.3437 1.2552 0.3073 0.110 Uiso 1 1 calc R U . .
H16C H 0.3439 1.2753 0.3312 0.110 Uiso 1 1 calc R U . .
C17 C 0.1880(18) 0.8564(19) 0.3185(4) 0.095(3) Uani 1 1 d . U . .
C18 C 0.2448(16) 0.8164(16) 0.3343(3) 0.095(3) Uani 1 1 d . U . .
H18A H 0.3044 0.8112 0.3276 0.143 Uiso 1 1 calc R U . .
H18B H 0.1905 0.7440 0.3395 0.143 Uiso 1 1 calc R U . .
H18C H 0.2748 0.8690 0.3455 0.143 Uiso 1 1 calc R U . .
C19 C 0.1057(16) 0.8795(17) 0.3317(3) 0.095(3) Uani 1 1 d . U . .
H19A H 0.0540 0.8862 0.3227 0.143 Uiso 1 1 calc R U . .
H19B H 0.1479 0.9480 0.3393 0.143 Uiso 1 1 calc R U . .
H19C H 0.0649 0.8185 0.3411 0.143 Uiso 1 1 calc R U . .
C20 C 0.1278(17) 0.7776(16) 0.3015(3) 0.095(3) Uani 1 1 d . U . .
H20A H 0.0963 0.8098 0.2925 0.143 Uiso 1 1 calc R U . .
H20B H 0.0688 0.7085 0.3071 0.143 Uiso 1 1 calc R U . .
H20C H 0.1792 0.7632 0.2939 0.143 Uiso 1 1 calc R U . .
C21 C 0.5517(14) 0.9608(15) 0.3093(3) 0.055(4) Uani 1 1 d . U . .
C22 C 0.6400(16) 1.0680(15) 0.3195(3) 0.085(6) Uani 1 1 d . U . .
H22A H 0.6148 1.0742 0.3330 0.128 Uiso 1 1 calc R U . .
H22B H 0.6524 1.1312 0.3112 0.128 Uiso 1 1 calc R U . .
H22C H 0.7088 1.0665 0.3206 0.128 Uiso 1 1 calc R U . .
C23 C 0.5787(17) 0.9534(17) 0.2882(3) 0.085(6) Uani 1 1 d . U . .
H23A H 0.5311 0.8784 0.2833 0.128 Uiso 1 1 calc R U . .
H23B H 0.6557 0.9719 0.2873 0.128 Uiso 1 1 calc R U . .
H23C H 0.5675 1.0050 0.2800 0.128 Uiso 1 1 calc R U . .
C24 C 0.5327(16) 0.8592(15) 0.3213(3) 0.078(6) Uani 1 1 d . U . .
H24A H 0.4590 0.7977 0.3183 0.118 Uiso 1 1 calc R U . .
H24B H 0.5390 0.8756 0.3358 0.118 Uiso 1 1 calc R U . .
H24C H 0.5878 0.8394 0.3174 0.118 Uiso 1 1 calc R U . .
C25 C 0.277(2) 0.6012(18) 0.2646(4) 0.110(4) Uani 1 1 d D U . .
C26 C 0.1632(14) 0.5844(16) 0.2623(3) 0.110(4) Uani 1 1 d D U . .
H26A H 0.1505 0.5951 0.2481 0.165 Uiso 1 1 calc R U . .
H26B H 0.1558 0.6375 0.2708 0.165 Uiso 1 1 calc R U . .
H26C H 0.1092 0.5096 0.2665 0.165 Uiso 1 1 calc R U . .
C27 C 0.3355(16) 0.6874(14) 0.2831(3) 0.110(4) Uani 1 1 d D U . .
H27A H 0.4140 0.7346 0.2802 0.165 Uiso 1 1 calc R U . .
H27B H 0.3268 0.6466 0.2957 0.165 Uiso 1 1 calc R U . .
H27C H 0.3012 0.7329 0.2847 0.165 Uiso 1 1 calc R U . .
C28 C 0.2896(16) 0.5052(14) 0.2667(3) 0.110(4) Uani 1 1 d D U . .
H28A H 0.3077 0.4863 0.2536 0.165 Uiso 1 1 calc R U . .
H28B H 0.2208 0.4432 0.2717 0.165 Uiso 1 1 calc R U . .
H28C H 0.3489 0.5213 0.2764 0.165 Uiso 1 1 calc R U . .
C29 C 0.5520(13) 0.7919(14) 0.2196(3) 0.057(4) Uani 1 1 d . U . .
C30 C 0.6116(13) 0.8429(15) 0.2001(3) 0.076(5) Uani 1 1 d . U . .
H30A H 0.5801 0.7887 0.1892 0.114 Uiso 1 1 calc R U . .
H30B H 0.6897 0.8664 0.2017 0.114 Uiso 1 1 calc R U . .
H30C H 0.6037 0.9066 0.1968 0.114 Uiso 1 1 calc R U . .
C31 C 0.6014(14) 0.8623(16) 0.2374(3) 0.078(5) Uani 1 1 d . U . .
H31A H 0.5587 0.8246 0.2495 0.117 Uiso 1 1 calc R U . .
H31B H 0.6011 0.9314 0.2356 0.117 Uiso 1 1 calc R U . .
H31C H 0.6772 0.8780 0.2391 0.117 Uiso 1 1 calc R U . .
C32 C 0.5535(14) 0.6899(14) 0.2215(3) 0.081(6) Uani 1 1 d . U . .
H32A H 0.4955 0.6407 0.2309 0.121 Uiso 1 1 calc R U . .
H32B H 0.6251 0.7053 0.2267 0.121 Uiso 1 1 calc R U . .
H32C H 0.5409 0.6547 0.2082 0.121 Uiso 1 1 calc R U . .
C33 C 0.1930(14) 0.5984(15) 0.2009(3) 0.064(4) Uani 1 1 d . U . .
C34 C 0.2400(14) 0.5188(14) 0.2041(3) 0.083(6) Uani 1 1 d . U . .
H34A H 0.3191 0.5583 0.2013 0.125 Uiso 1 1 calc R U . .
H34B H 0.2031 0.4562 0.1948 0.125 Uiso 1 1 calc R U . .
H34C H 0.2269 0.4923 0.2181 0.125 Uiso 1 1 calc R U . .
C35 C 0.0735(13) 0.5326(14) 0.2018(3) 0.072(5) Uani 1 1 d . U . .
H35A H 0.0425 0.5813 0.2028 0.108 Uiso 1 1 calc R U . .
H35B H 0.0519 0.4844 0.2137 0.108 Uiso 1 1 calc R U . .
H35C H 0.0458 0.4879 0.1895 0.108 Uiso 1 1 calc R U . .
C36 C 0.2311(16) 0.6628(14) 0.1808(3) 0.083(6) Uani 1 1 d . U . .
H36A H 0.2220 0.7275 0.1816 0.125 Uiso 1 1 calc R U . .
H36B H 0.1869 0.6155 0.1696 0.125 Uiso 1 1 calc R U . .
H36C H 0.3088 0.6864 0.1785 0.125 Uiso 1 1 calc R U . .
C37 C -0.0174(13) 0.7911(12) 0.2307(3) 0.049(3) Uani 1 1 d . U . .
C38 C -0.1442(12) 0.7194(14) 0.2315(3) 0.073(6) Uani 1 1 d . U . .
H38A H -0.1707 0.7285 0.2447 0.109 Uiso 1 1 calc R U . .
H38B H -0.1657 0.6420 0.2296 0.109 Uiso 1 1 calc R U . .
H38C H -0.1766 0.7423 0.2208 0.109 Uiso 1 1 calc R U . .
C39 C 0.0321(15) 0.8052(13) 0.2092(3) 0.068(5) Uani 1 1 d . U . .
H39A H 0.1113 0.8572 0.2097 0.102 Uiso 1 1 calc R U . .
H39B H -0.0030 0.8333 0.2000 0.102 Uiso 1 1 calc R U . .
H39C H 0.0193 0.7339 0.2043 0.102 Uiso 1 1 calc R U . .
C40 C 0.0314(15) 0.7361(14) 0.2447(3) 0.069(5) Uani 1 1 d . U . .
H40A H 0.1116 0.7749 0.2432 0.104 Uiso 1 1 calc R U . .
H40B H 0.0010 0.6590 0.2407 0.104 Uiso 1 1 calc R U . .
H40C H 0.0122 0.7400 0.2588 0.104 Uiso 1 1 calc R U . .
C41 C 0.0533(15) 1.1044(17) 0.2040(4) 0.074(3) Uani 1 1 d . U . .
C42 C 0.0748(14) 1.0987(16) 0.1818(3) 0.074(3) Uani 1 1 d . U . .
H42A H 0.0378 1.0217 0.1775 0.111 Uiso 1 1 calc R U . .
H42B H 0.1541 1.1323 0.1795 0.111 Uiso 1 1 calc R U . .
H42C H 0.0464 1.1385 0.1740 0.111 Uiso 1 1 calc R U . .
C43 C 0.0897(14) 1.2191(16) 0.2102(3) 0.074(3) Uani 1 1 d . U . .
H43A H 0.0852 1.2227 0.2249 0.111 Uiso 1 1 calc R U . .
H43B H 0.0421 1.2431 0.2039 0.111 Uiso 1 1 calc R U . .
H43C H 0.1658 1.2672 0.2058 0.111 Uiso 1 1 calc R U . .
C44 C -0.0697(12) 1.0325(15) 0.2096(3) 0.074(3) Uani 1 1 d . U . .
H44A H -0.0776 1.0285 0.2244 0.111 Uiso 1 1 calc R U . .
H44B H -0.0981 0.9583 0.2041 0.111 Uiso 1 1 calc R U . .
H44C H -0.1112 1.0651 0.2039 0.111 Uiso 1 1 calc R U . .
C45 C 0.0425(12) 1.0820(12) 0.2716(3) 0.037(3) Uani 1 1 d . U . .
C46 C -0.0822(12) 1.0241(14) 0.2683(3) 0.057(5) Uani 1 1 d . U . .
H46A H -0.1038 0.9647 0.2584 0.086 Uiso 1 1 calc R U . .
H46B H -0.1023 1.0772 0.2632 0.086 Uiso 1 1 calc R U . .
H46C H -0.1201 0.9934 0.2811 0.086 Uiso 1 1 calc R U . .
C47 C 0.0830(14) 1.2015(12) 0.2789(3) 0.059(5) Uani 1 1 d . U . .
H47A H 0.1635 1.2431 0.2789 0.089 Uiso 1 1 calc R U . .
H47B H 0.0560 1.2000 0.2926 0.089 Uiso 1 1 calc R U . .
H47C H 0.0550 1.2368 0.2697 0.089 Uiso 1 1 calc R U . .
C48 C 0.0806(14) 1.0249(14) 0.2858(3) 0.061(5) Uani 1 1 d . U . .
H48A H 0.1611 1.0626 0.2857 0.092 Uiso 1 1 calc R U . .
H48B H 0.0511 0.9485 0.2814 0.092 Uiso 1 1 calc R U . .
H48C H 0.0546 1.0261 0.2995 0.092 Uiso 1 1 calc R U . .
C49 C 0.4285(13) 0.9812(13) 0.1933(3) 0.047(3) Uani 1 1 d . U . .
H49A H 0.4161 0.9080 0.1973 0.056 Uiso 1 1 calc R U . .
H49B H 0.5078 1.0356 0.1945 0.056 Uiso 1 1 calc R U . .
C50 C 0.3884(14) 0.9789(14) 0.1721(3) 0.058(4) Uani 1 1 d . U . .
H50A H 0.4506 1.0274 0.1632 0.069 Uiso 1 1 calc R U . .
H50B H 0.3530 0.9032 0.1666 0.069 Uiso 1 1 calc R U . .
C51 C 0.3108(14) 1.0164(16) 0.1731(3) 0.063(4) Uani 1 1 d . U . .
H51A H 0.2346 0.9540 0.1723 0.075 Uiso 1 1 calc R U . .
H51B H 0.3231 1.0687 0.1620 0.075 Uiso 1 1 calc R U . .
C52 C 0.3313(13) 1.0703(14) 0.1927(3) 0.045(3) Uani 1 1 d . U . .
H52A H 0.3899 1.1482 0.1916 0.054 Uiso 1 1 calc R U . .
H52B H 0.2638 1.0674 0.1979 0.054 Uiso 1 1 calc R U . .
C53 C 0.9731(15) 0.5560(17) 0.1269(4) 0.084(3) Uani 1 1 d . U . .
C54 C 0.9181(15) 0.4390(15) 0.1291(3) 0.084(3) Uani 1 1 d . U . .
H54A H 0.8409 0.4114 0.1326 0.126 Uiso 1 1 calc R U . .
H54B H 0.9536 0.4196 0.1398 0.126 Uiso 1 1 calc R U . .
H54C H 0.9222 0.4059 0.1163 0.126 Uiso 1 1 calc R U . .
C55 C 1.0956(14) 0.6126(15) 0.1227(3) 0.084(3) Uani 1 1 d . U . .
H55A H 1.1299 0.6901 0.1266 0.126 Uiso 1 1 calc R U . .
H55B H 1.1077 0.6072 0.1082 0.126 Uiso 1 1 calc R U . .
H55C H 1.1282 0.5769 0.1306 0.126 Uiso 1 1 calc R U . .
C56 C 0.9645(15) 0.6006(16) 0.1478(4) 0.084(3) Uani 1 1 d . U . .
H56A H 1.0071 0.6811 0.1477 0.126 Uiso 1 1 calc R U . .
H56B H 0.9936 0.5725 0.1582 0.126 Uiso 1 1 calc R U . .
H56C H 0.8873 0.5764 0.1507 0.126 Uiso 1 1 calc R U . .
C57 C 1.0055(18) 0.6164(17) 0.0636(4) 0.080(3) Uani 1 1 d . U . .
C58 C 1.1173(15) 0.6322(15) 0.0571(3) 0.080(3) Uani 1 1 d . U . .
H58A H 1.1751 0.7073 0.0603 0.121 Uiso 1 1 calc R U . .
H58B H 1.1167 0.6197 0.0425 0.121 Uiso 1 1 calc R U . .
H58C H 1.1315 0.5797 0.0643 0.121 Uiso 1 1 calc R U . .
C59 C 0.9257(16) 0.5003(15) 0.0644(3) 0.080(3) Uani 1 1 d . U . .
H59A H 0.8514 0.4900 0.0640 0.121 Uiso 1 1 calc R U . .
H59B H 0.9355 0.4690 0.0769 0.121 Uiso 1 1 calc R U . .
H59C H 0.9362 0.4632 0.0527 0.121 Uiso 1 1 calc R U . .
C60 C 0.9780(16) 0.6735(15) 0.0457(3) 0.080(3) Uani 1 1 d . U . .
H60A H 0.8992 0.6486 0.0458 0.121 Uiso 1 1 calc R U . .
H60B H 0.9979 0.6540 0.0328 0.121 Uiso 1 1 calc R U . .
H60C H 1.0199 0.7535 0.0475 0.121 Uiso 1 1 calc R U . .
C61 C 1.1055(13) 0.9058(13) 0.1058(3) 0.052(4) Uani 1 1 d . U . .
C62 C 1.2115(12) 0.9103(13) 0.1029(3) 0.067(5) Uani 1 1 d . U . .
H62A H 1.2144 0.8845 0.0892 0.100 Uiso 1 1 calc R U . .
H62B H 1.2191 0.8631 0.1129 0.100 Uiso 1 1 calc R U . .
H62C H 1.2715 0.9861 0.1046 0.100 Uiso 1 1 calc R U . .
C63 C 1.1072(16) 0.9744(15) 0.1225(3) 0.092(6) Uani 1 1 d . U . .
H63A H 1.0533 0.9979 0.1199 0.139 Uiso 1 1 calc R U . .
H63B H 1.1807 1.0392 0.1236 0.139 Uiso 1 1 calc R U . .
H63C H 1.0887 0.9322 0.1351 0.139 Uiso 1 1 calc R U . .
C64 C 1.0699(14) 0.9401(14) 0.0869(3) 0.065(5) Uani 1 1 d . U . .
H64A H 0.9938 0.9237 0.0885 0.097 Uiso 1 1 calc R U . .
H64B H 1.0749 0.8997 0.0752 0.097 Uiso 1 1 calc R U . .
H64C H 1.1179 1.0192 0.0847 0.097 Uiso 1 1 calc R U . .
C65 C 0.4895(14) 0.8081(16) 0.1019(4) 0.078(3) Uani 1 1 d . U . .
C66 C 0.4500(14) 0.7501(15) 0.1210(3) 0.078(3) Uani 1 1 d . U . .
H66A H 0.4866 0.8013 0.1322 0.117 Uiso 1 1 calc R U . .
H66B H 0.4664 0.6901 0.1217 0.117 Uiso 1 1 calc R U . .
H66C H 0.3704 0.7199 0.1220 0.117 Uiso 1 1 calc R U . .
C67 C 0.4196(14) 0.7294(15) 0.0862(3) 0.078(3) Uani 1 1 d . U . .
H67A H 0.4411 0.7642 0.0729 0.117 Uiso 1 1 calc R U . .
H67B H 0.3425 0.7071 0.0888 0.117 Uiso 1 1 calc R U . .
H67C H 0.4285 0.6646 0.0866 0.117 Uiso 1 1 calc R U . .
C68 C 0.4851(13) 0.9106(14) 0.1023(3) 0.078(3) Uani 1 1 d . U . .
H68A H 0.5563 0.9714 0.1067 0.117 Uiso 1 1 calc R U . .
H68B H 0.4278 0.9026 0.1118 0.117 Uiso 1 1 calc R U . .
H68C H 0.4681 0.9261 0.0887 0.117 Uiso 1 1 calc R U . .
C69 C 0.7796(15) 1.0636(13) 0.1383(3) 0.052(3) Uani 1 1 d . U . .
C70 C 0.7645(18) 1.0268(15) 0.1597(3) 0.078(5) Uani 1 1 d . U . .
H70A H 0.6866 0.9930 0.1634 0.117 Uiso 1 1 calc R U . .
H70B H 0.8080 1.0903 0.1685 0.117 Uiso 1 1 calc R U . .
H70C H 0.7889 0.9730 0.1615 0.117 Uiso 1 1 calc R U . .
C71 C 0.8986(15) 1.1279(15) 0.1317(3) 0.073(5) Uani 1 1 d . U . .
H71A H 0.9021 1.1492 0.1175 0.110 Uiso 1 1 calc R U . .
H71B H 0.9326 1.0820 0.1332 0.110 Uiso 1 1 calc R U . .
H71C H 0.9380 1.1939 0.1400 0.110 Uiso 1 1 calc R U . .
C72 C 0.7221(15) 1.1294(13) 0.1352(3) 0.064(5) Uani 1 1 d . U . .
H72A H 0.7351 1.1584 0.1214 0.096 Uiso 1 1 calc R U . .
H72B H 0.7509 1.1905 0.1449 0.096 Uiso 1 1 calc R U . .
H72C H 0.6429 1.0818 0.1374 0.096 Uiso 1 1 calc R U . .
C73 C 0.7732(15) 1.0970(13) 0.0717(3) 0.046(3) Uani 1 1 d . U . .
C74 C 0.8941(14) 1.1333(14) 0.0701(3) 0.069(5) Uani 1 1 d . U . .
H74A H 0.9055 1.0723 0.0740 0.104 Uiso 1 1 calc R U . .
H74B H 0.9364 1.1957 0.0792 0.104 Uiso 1 1 calc R U . .
H74C H 0.9188 1.1553 0.0562 0.104 Uiso 1 1 calc R U . .
C75 C 0.7588(17) 1.1955(14) 0.0722(3) 0.076(6) Uani 1 1 d . U . .
H75A H 0.6811 1.1719 0.0745 0.115 Uiso 1 1 calc R U . .
H75B H 0.7827 1.2346 0.0593 0.115 Uiso 1 1 calc R U . .
H75C H 0.8031 1.2445 0.0832 0.115 Uiso 1 1 calc R U . .
C76 C 0.7042(17) 1.0097(15) 0.0564(3) 0.072(5) Uani 1 1 d . U . .
H76A H 0.6262 0.9819 0.0592 0.108 Uiso 1 1 calc R U . .
H76B H 0.7198 0.9492 0.0573 0.108 Uiso 1 1 calc R U . .
H76C H 0.7219 1.0415 0.0428 0.108 Uiso 1 1 calc R U . .
C77 C 0.5031(15) 0.7541(15) 0.0174(3) 0.060(4) Uani 1 1 d . U . .
C78 C 0.3946(14) 0.6598(15) 0.0239(3) 0.078(5) Uani 1 1 d . U . .
H78A H 0.3827 0.6679 0.0383 0.117 Uiso 1 1 calc R U . .
H78B H 0.3944 0.5907 0.0218 0.117 Uiso 1 1 calc R U . .
H78C H 0.3357 0.6593 0.0159 0.117 Uiso 1 1 calc R U . .
C79 C 0.5260(18) 0.7305(19) -0.0023(3) 0.098(6) Uani 1 1 d . U . .
H79A H 0.5687 0.7993 -0.0098 0.147 Uiso 1 1 calc R U . .
H79B H 0.4569 0.6835 -0.0094 0.147 Uiso 1 1 calc R U . .
H79C H 0.5684 0.6926 -0.0013 0.147 Uiso 1 1 calc R U . .
C80 C 0.5007(15) 0.8638(14) 0.0184(3) 0.076(6) Uani 1 1 d . U . .
H80A H 0.5727 0.9251 0.0145 0.114 Uiso 1 1 calc R U . .
H80B H 0.4837 0.8755 0.0323 0.114 Uiso 1 1 calc R U . .
H80C H 0.4443 0.8599 0.0092 0.114 Uiso 1 1 calc R U . .
C81 C 0.6058(17) 0.5027(15) 0.0153(3) 0.067(4) Uani 1 1 d . U . .
C82 C 0.6566(19) 0.5457(17) -0.0043(3) 0.106(7) Uani 1 1 d . U . .
H82A H 0.6114 0.5680 -0.0120 0.159 Uiso 1 1 calc R U . .
H82B H 0.6626 0.4886 -0.0118 0.159 Uiso 1 1 calc R U . .
H82C H 0.7301 0.6094 -0.0023 0.159 Uiso 1 1 calc R U . .
C83 C 0.4954(16) 0.4049(16) 0.0110(3) 0.104(7) Uani 1 1 d . U . .
H83A H 0.4596 0.3701 0.0238 0.156 Uiso 1 1 calc R U . .
H83B H 0.5044 0.3522 0.0027 0.156 Uiso 1 1 calc R U . .
H83C H 0.4499 0.4285 0.0037 0.156 Uiso 1 1 calc R U . .
C84 C 0.6814(19) 0.4801(19) 0.0277(3) 0.108(6) Uani 1 1 d . U . .
H84A H 0.6594 0.4722 0.0419 0.162 Uiso 1 1 calc R U . .
H84B H 0.7569 0.5413 0.0262 0.162 Uiso 1 1 calc R U . .
H84C H 0.6774 0.4121 0.0229 0.162 Uiso 1 1 calc R U . .
C85 C 0.8639(15) 0.8604(14) 0.0208(3) 0.055(4) Uani 1 1 d . U . .
C86 C 0.9187(13) 0.9051(14) 0.0401(3) 0.055(5) Uani 1 1 d . U . .
H86A H 0.9447 0.8575 0.0457 0.083 Uiso 1 1 calc R U . .
H86B H 0.8669 0.9087 0.0496 0.083 Uiso 1 1 calc R U . .
H86C H 0.9815 0.9791 0.0380 0.083 Uiso 1 1 calc R U . .
C87 C 0.8396(14) 0.9461(13) 0.0121(3) 0.065(5) Uani 1 1 d . U . .
H87A H 0.7966 0.9177 -0.0004 0.097 Uiso 1 1 calc R U . .
H87B H 0.9088 1.0134 0.0091 0.097 Uiso 1 1 calc R U . .
H87C H 0.7976 0.9624 0.0220 0.097 Uiso 1 1 calc R U . .
C88 C 0.9422(14) 0.8468(14) 0.0066(3) 0.067(5) Uani 1 1 d . U . .
H88A H 0.9025 0.8079 -0.0057 0.100 Uiso 1 1 calc R U . .
H88B H 0.9710 0.8044 0.0134 0.100 Uiso 1 1 calc R U . .
H88C H 1.0034 0.9194 0.0029 0.100 Uiso 1 1 calc R U . .
C89 C 0.5463(13) 0.3248(13) 0.1037(3) 0.052(3) Uani 1 1 d . U . .
C90 C 0.4961(14) 0.2029(13) 0.1069(3) 0.078(6) Uani 1 1 d . U . .
H90A H 0.4467 0.1633 0.0956 0.117 Uiso 1 1 calc R U . .
H90B H 0.4545 0.1819 0.1196 0.117 Uiso 1 1 calc R U . .
H90C H 0.5545 0.1841 0.1076 0.117 Uiso 1 1 calc R U . .
C91 C 0.6133(15) 0.3835(16) 0.1210(3) 0.081(5) Uani 1 1 d . U . .
H91A H 0.6303 0.4601 0.1205 0.122 Uiso 1 1 calc R U . .
H91B H 0.6818 0.3811 0.1206 0.122 Uiso 1 1 calc R U . .
H91C H 0.5731 0.3489 0.1334 0.122 Uiso 1 1 calc R U . .
C92 C 0.6213(14) 0.3673(15) 0.0854(3) 0.068(5) Uani 1 1 d . U . .
H92A H 0.6604 0.4478 0.0854 0.102 Uiso 1 1 calc R U . .
H92B H 0.5774 0.3398 0.0730 0.102 Uiso 1 1 calc R U . .
H92C H 0.6746 0.3418 0.0860 0.102 Uiso 1 1 calc R U . .
C93 C 0.2843(14) 0.3792(13) 0.0738(3) 0.053(3) Uani 1 1 d . U . .
C94 C 0.2206(14) 0.2552(12) 0.0769(3) 0.078(6) Uani 1 1 d . U . .
H94A H 0.2701 0.2308 0.0822 0.116 Uiso 1 1 calc R U . .
H94B H 0.1901 0.2190 0.0639 0.116 Uiso 1 1 calc R U . .
H94C H 0.1607 0.2360 0.0865 0.116 Uiso 1 1 calc R U . .
C95 C 0.2023(12) 0.4178(13) 0.0705(3) 0.060(5) Uani 1 1 d . U . .
H95A H 0.2321 0.4923 0.0760 0.090 Uiso 1 1 calc R U . .
H95B H 0.1333 0.3680 0.0775 0.090 Uiso 1 1 calc R U . .
H95C H 0.1882 0.4182 0.0560 0.090 Uiso 1 1 calc R U . .
C96 C 0.3697(15) 0.4183(16) 0.0603(3) 0.077(5) Uani 1 1 d . U . .
H96A H 0.4038 0.4983 0.0593 0.116 Uiso 1 1 calc R U . .
H96B H 0.3419 0.3850 0.0470 0.116 Uiso 1 1 calc R U . .
H96C H 0.4244 0.3994 0.0650 0.116 Uiso 1 1 calc R U . .
C97 C 0.3362(15) 0.3999(14) 0.1427(3) 0.058(4) Uani 1 1 d . U . .
C98 C 0.2806(16) 0.2769(13) 0.1364(3) 0.088(6) Uani 1 1 d . U . .
H98A H 0.2492 0.2678 0.1228 0.132 Uiso 1 1 calc R U . .
H98B H 0.2220 0.2322 0.1461 0.132 Uiso 1 1 calc R U . .
H98C H 0.3354 0.2532 0.1364 0.132 Uiso 1 1 calc R U . .
C99 C 0.3906(15) 0.4269(16) 0.1635(3) 0.081(5) Uani 1 1 d . U . .
H99A H 0.4497 0.4091 0.1637 0.121 Uiso 1 1 calc R U . .
H99B H 0.3359 0.3837 0.1738 0.121 Uiso 1 1 calc R U . .
H99C H 0.4213 0.5054 0.1662 0.121 Uiso 1 1 calc R U . .
C100 C 0.2547(15) 0.4340(16) 0.1413(3) 0.081(6) Uani 1 1 d . U . .
H10D H 0.2882 0.5117 0.1451 0.121 Uiso 1 1 calc R U . .
H10E H 0.1937 0.3895 0.1505 0.121 Uiso 1 1 calc R U . .
H10F H 0.2270 0.4239 0.1274 0.121 Uiso 1 1 calc R U . .
C101 C 0.6396(15) 0.6792(15) 0.1441(3) 0.070(4) Uani 1 1 d . U . .
H10G H 0.5740 0.6089 0.1401 0.084 Uiso 1 1 calc R U . .
H10H H 0.6166 0.7342 0.1467 0.084 Uiso 1 1 calc R U . .
C102 C 0.6945(17) 0.6631(16) 0.1632(4) 0.090(5) Uani 1 1 d . U . .
H10I H 0.6599 0.6692 0.1758 0.107 Uiso 1 1 calc R U . .
H10J H 0.6926 0.5917 0.1630 0.107 Uiso 1 1 calc R U . .
C103 C 0.8113(15) 0.7599(15) 0.1606(3) 0.078(5) Uani 1 1 d . U . .
H10K H 0.8229 0.8211 0.1696 0.093 Uiso 1 1 calc R U . .
H10L H 0.8655 0.7372 0.1643 0.093 Uiso 1 1 calc R U . .
C104 C 0.8257(13) 0.7955(13) 0.1393(3) 0.052(4) Uani 1 1 d . U . .
H10M H 0.8890 0.7934 0.1333 0.062 Uiso 1 1 calc R U . .
H10N H 0.8389 0.8715 0.1383 0.062 Uiso 1 1 calc R U . .
Si1 Si 0.5909(3) 1.2261(3) 0.23176(7) 0.0239(12) Uani 1 1 d . U . .
Si2 Si 0.3856(4) 1.0172(3) 0.30061(9) 0.0319(12) Uani 1 1 d . U . .
Si3 Si 0.3377(3) 0.7397(3) 0.23128(8) 0.0293(12) Uani 1 1 d . U . .
Si4 Si 0.1103(3) 1.0154(3) 0.23672(8) 0.0250(12) Uani 1 1 d . U . .
Si5 Si 0.9474(3) 0.6844(3) 0.09832(8) 0.0306(12) Uani 1 1 d . U . .
Si6 Si 0.7195(3) 0.9379(3) 0.10319(8) 0.0269(12) Uani 1 1 d . U . .
Si7 Si 0.6550(4) 0.7021(4) 0.03491(8) 0.0313(12) Uani 1 1 d . U . .
Si8 Si 0.4457(3) 0.4509(3) 0.10512(8) 0.0271(12) Uani 1 1 d . U . .
Ce1 Ce 0.37186(7) 1.00952(6) 0.24436(2) 0.0192(3) Uani 1 1 d . U . .
Ce2 Ce 0.70129(6) 0.70978(6) 0.09053(2) 0.0175(3) Uani 1 1 d . U . .
O1 O 0.6008(7) 1.2632(7) 0.20794(17) 0.038(2) Uani 1 1 d . U . .
O2 O 0.5467(6) 1.0999(6) 0.23572(14) 0.024(2) Uani 1 1 d . U . .
O3 O 0.4823(6) 1.2290(6) 0.24066(15) 0.024(2) Uani 1 1 d . U . .
O4 O 0.7077(7) 1.3117(7) 0.24157(17) 0.034(2) Uani 1 1 d . U . .
O5 O 0.3787(8) 1.0134(7) 0.27639(19) 0.025(2) Uani 1 1 d . U . .
O6 O 0.4510(8) 1.1487(7) 0.30611(16) 0.039(3) Uani 1 1 d . U . .
O7 O 0.4421(8) 0.9517(8) 0.31010(16) 0.041(3) Uani 1 1 d . U . .
O8 O 0.2653(9) 0.9635(9) 0.3109(2) 0.056(3) Uani 1 1 d . U . .
O9 O 0.3384(7) 0.8471(6) 0.23944(16) 0.032(2) Uani 1 1 d . U . .
O10 O 0.3407(9) 0.6573(9) 0.24828(19) 0.057(3) Uani 1 1 d . U . .
O11 O 0.4414(8) 0.7719(8) 0.21601(17) 0.052(3) Uani 1 1 d . U . .
O12 O 0.2278(8) 0.6751(8) 0.21731(19) 0.054(3) Uani 1 1 d . U . .
O13 O 0.2225(6) 1.0137(6) 0.24015(15) 0.021(2) Uani 1 1 d . U . .
O14 O 0.0889(8) 1.0954(7) 0.25098(18) 0.039(2) Uani 1 1 d . U . .
O15 O 0.0043(7) 0.8925(7) 0.23910(16) 0.030(2) Uani 1 1 d . U . .
O16 O 0.1192(7) 1.0676(8) 0.21448(18) 0.043(2) Uani 1 1 d . U . .
O17 O 0.3639(8) 1.0125(8) 0.2055(2) 0.038(2) Uani 1 1 d . U . .
O18 O 0.8303(6) 0.6752(6) 0.09122(14) 0.019(2) Uani 1 1 d . U . .
O19 O 0.9128(7) 0.5796(8) 0.11316(17) 0.046(3) Uani 1 1 d . U . .
O20 O 1.0193(7) 0.6841(8) 0.07942(18) 0.043(2) Uani 1 1 d . U . .
O21 O 1.0224(7) 0.7935(7) 0.11102(16) 0.042(2) Uani 1 1 d . U . .
O22 O 0.7920(7) 0.8865(6) 0.09584(14) 0.023(2) Uani 1 1 d . U . .
O23 O 0.5991(7) 0.8273(7) 0.09872(17) 0.041(2) Uani 1 1 d . U . .
O24 O 0.7231(8) 0.9628(7) 0.12678(17) 0.036(2) Uani 1 1 d . U . .
O25 O 0.7397(8) 1.0468(7) 0.09179(17) 0.034(2) Uani 1 1 d . U . .
O26 O 0.6775(7) 0.7057(7) 0.05872(19) 0.022(2) Uani 1 1 d . U . .
O27 O 0.5883(8) 0.7654(8) 0.03197(17) 0.044(3) Uani 1 1 d . U . .
O28 O 0.5835(8) 0.5820(8) 0.02583(17) 0.044(3) Uani 1 1 d . U . .
O29 O 0.7708(8) 0.7587(8) 0.02206(17) 0.042(3) Uani 1 1 d . U . .
O30 O 0.5524(7) 0.5641(6) 0.09874(15) 0.025(2) Uani 1 1 d . U . .
O31 O 0.4597(7) 0.3456(7) 0.10058(16) 0.037(2) Uani 1 1 d . U . .
O32 O 0.3362(7) 0.4291(8) 0.09370(18) 0.047(3) Uani 1 1 d . U . .
O33 O 0.4270(8) 0.4619(7) 0.12919(18) 0.041(2) Uani 1 1 d . U . .
O34 O 0.7204(8) 0.7164(8) 0.12849(19) 0.037(2) Uani 1 1 d . U . .

loop_
_atom_site_aniso_label
_atom_site_aniso_U_11
_atom_site_aniso_U_22
_atom_site_aniso_U_33
_atom_site_aniso_U_23
_atom_site_aniso_U_13
_atom_site_aniso_U_12
O1_1 0.210(16) 0.192(16) 0.30(2) 0.054(15) 0.009(15) 0.109(14)
C1_1 0.204(17) 0.189(16) 0.28(2) 0.051(15) 0.009(16) 0.109(14)
C2_1 0.197(17) 0.180(17) 0.26(2) 0.039(16) 0.011(16) 0.108(14)
C3_1 0.203(17) 0.181(16) 0.27(2) 0.041(16) 0.013(16) 0.108(14)
C4_1 0.200(17) 0.185(16) 0.28(2) 0.052(16) 0.010(16) 0.108(14)
C1 0.042(6) 0.049(6) 0.044(7) 0.022(5) 0.020(5) 0.012(5)
C2 0.079(10) 0.100(12) 0.050(8) 0.020(7) 0.011(7) 0.040(9)
C3 0.052(8) 0.068(9) 0.051(13) 0.011(9) 0.010(8) 0.027(7)
C4 0.067(9) 0.049(7) 0.070(13) 0.020(6) 0.022(9) 0.009(6)
C5 0.041(6) 0.052(6) 0.037(7) -0.009(5) -0.015(4) 0.026(5)
C6 0.065(10) 0.078(9) 0.073(14) -0.020(8) -0.025(9) 0.051(8)
C7 0.065(8) 0.060(7) 0.044(13) -0.008(7) -0.024(8) 0.011(6)
C8 0.062(9) 0.082(11) 0.037(9) -0.001(7) -0.008(7) 0.045(8)
C9 0.034(5) 0.025(5) 0.049(8) -0.004(4) 0.002(5) 0.020(4)
C10 0.046(8) 0.058(9) 0.053(9) -0.002(6) 0.005(6) 0.035(7)
C11 0.043(7) 0.032(6) 0.062(13) -0.004(6) 0.007(7) 0.017(5)
C12 0.074(9) 0.028(8) 0.076(10) -0.008(7) -0.031(8) 0.022(7)
C13 0.071(7) 0.058(6) 0.048(8) -0.021(5) 0.000(6) 0.035(5)
C14 0.081(8) 0.059(7) 0.079(14) -0.014(7) -0.005(8) 0.033(6)
C15 0.104(12) 0.087(11) 0.055(9) -0.015(7) -0.005(8) 0.043(10)
C16 0.082(9) 0.077(11) 0.073(14) -0.044(10) -0.015(8) 0.049(8)
C17 0.085(6) 0.091(6) 0.096(8) 0.052(5) 0.026(5) 0.033(4)
C18 0.085(6) 0.091(6) 0.096(8) 0.052(5) 0.026(5) 0.033(4)
C19 0.085(6) 0.091(6) 0.096(8) 0.052(5) 0.026(5) 0.033(4)
C20 0.085(6) 0.091(6) 0.096(8) 0.052(5) 0.026(5) 0.033(4)
C21 0.063(6) 0.074(7) 0.051(9) 0.010(6) -0.001(5) 0.052(5)
C22 0.095(10) 0.084(9) 0.082(14) 0.003(8) -0.024(9) 0.049(7)
C23 0.090(12) 0.118(13) 0.060(10) 0.007(8) 0.010(7) 0.061(10)
C24 0.102(12) 0.092(9) 0.075(13) 0.019(8) -0.002(9) 0.074(8)
C25 0.120(7) 0.095(6) 0.092(7) 0.022(5) 0.027(6) 0.036(6)
C26 0.120(7) 0.095(6) 0.092(7) 0.022(5) 0.027(6) 0.036(6)
C27 0.120(7) 0.095(6) 0.092(7) 0.022(5) 0.027(6) 0.036(6)
C28 0.120(7) 0.095(6) 0.092(7) 0.022(5) 0.027(6) 0.036(6)
C29 0.030(5) 0.055(7) 0.083(9) -0.008(6) 0.007(5) 0.020(5)
C30 0.033(8) 0.091(11) 0.089(11) 0.003(8) 0.008(7) 0.019(8)
C31 0.031(9) 0.092(11) 0.099(11) -0.028(8) 0.003(7) 0.022(8)
C32 0.064(10) 0.071(8) 0.118(15) -0.005(8) 0.006(10) 0.041(7)
C33 0.057(6) 0.054(6) 0.077(8) -0.032(5) -0.018(6) 0.026(5)
C34 0.077(10) 0.059(9) 0.114(15) -0.040(9) -0.031(10) 0.034(8)
C35 0.056(7) 0.066(9) 0.084(14) -0.026(9) -0.018(6) 0.023(6)
C36 0.086(11) 0.054(9) 0.079(9) -0.034(7) -0.023(7) 0.012(9)
C37 0.044(6) 0.027(5) 0.069(9) -0.006(5) -0.005(5) 0.014(4)
C38 0.046(6) 0.051(9) 0.109(15) -0.028(9) -0.005(6) 0.016(5)
C39 0.078(11) 0.047(9) 0.077(10) -0.008(7) 0.005(7) 0.030(8)
C40 0.063(10) 0.040(9) 0.097(13) 0.010(8) -0.009(9) 0.019(8)
C41 0.051(4) 0.092(6) 0.075(7) 0.030(5) -0.020(5) 0.033(4)
C42 0.051(4) 0.092(6) 0.075(7) 0.030(5) -0.020(5) 0.033(4)
C43 0.051(4) 0.092(6) 0.075(7) 0.030(5) -0.020(5) 0.033(4)
C44 0.051(4) 0.092(6) 0.075(7) 0.030(5) -0.020(5) 0.033(4)
C45 0.044(6) 0.038(6) 0.040(7) 0.002(5) 0.009(5) 0.027(5)
C46 0.046(6) 0.064(9) 0.059(13) -0.008(8) 0.008(6) 0.025(6)
C47 0.069(10) 0.044(6) 0.068(13) -0.009(6) 0.010(9) 0.032(6)
C48 0.082(10) 0.066(9) 0.050(10) 0.007(8) -0.001(8) 0.048(9)
C49 0.052(7) 0.065(7) 0.024(7) -0.015(6) 0.001(5) 0.031(6)
C50 0.065(8) 0.084(8) 0.026(8) -0.011(6) -0.002(6) 0.038(6)
C51 0.068(7) 0.092(8) 0.029(8) -0.008(6) -0.001(6) 0.041(7)
C52 0.052(7) 0.067(7) 0.024(7) 0.000(5) -0.001(6) 0.037(6)
C53 0.060(5) 0.087(6) 0.103(7) 0.033(5) -0.029(5) 0.037(5)
C54 0.060(5) 0.087(6) 0.103(7) 0.033(5) -0.029(5) 0.037(5)
C55 0.060(5) 0.087(6) 0.103(7) 0.033(5) -0.029(5) 0.037(5)
C56 0.060(5) 0.087(6) 0.103(7) 0.033(5) -0.029(5) 0.037(5)
C57 0.095(6) 0.066(5) 0.078(6) -0.005(5) 0.015(5) 0.038(5)
C58 0.095(6) 0.066(5) 0.078(6) -0.005(5) 0.015(5) 0.038(5)
C59 0.095(6) 0.066(5) 0.078(6) -0.005(5) 0.015(5) 0.038(5)
C60 0.095(6) 0.066(5) 0.078(6) -0.005(5) 0.015(5) 0.038(5)
C61 0.035(5) 0.028(5) 0.077(9) 0.003(5) -0.014(5) 0.004(4)
C62 0.037(6) 0.046(9) 0.100(14) 0.013(9) -0.007(7) 0.008(6)
C63 0.088(12) 0.050(9) 0.103(11) -0.013(8) 0.005(9) 0.007(8)
C64 0.065(10) 0.047(9) 0.081(10) 0.001(7) -0.013(7) 0.027(8)
C65 0.041(4) 0.067(6) 0.132(8) -0.006(5) 0.005(4) 0.031(4)
C66 0.041(4) 0.067(6) 0.132(8) -0.006(5) 0.005(4) 0.031(4)
C67 0.041(4) 0.067(6) 0.132(8) -0.006(5) 0.005(4) 0.031(4)
C68 0.041(4) 0.067(6) 0.132(8) -0.006(5) 0.005(4) 0.031(4)
C69 0.094(7) 0.039(6) 0.039(7) -0.018(5) -0.021(6) 0.047(5)
C70 0.151(14) 0.070(10) 0.041(8) -0.016(6) -0.017(7) 0.075(10)
C71 0.098(8) 0.068(9) 0.055(13) -0.021(8) -0.018(7) 0.043(7)
C72 0.120(11) 0.058(9) 0.046(13) -0.034(8) -0.034(9) 0.068(9)
C73 0.079(7) 0.036(6) 0.038(7) 0.005(4) 0.011(5) 0.040(5)
C74 0.079(7) 0.059(10) 0.075(14) 0.001(9) 0.014(7) 0.037(7)
C75 0.126(13) 0.051(7) 0.080(14) 0.014(7) 0.024(10) 0.066(8)
C76 0.109(11) 0.056(9) 0.050(10) -0.005(7) 0.002(8) 0.041(8)
C77 0.069(6) 0.076(7) 0.054(8) -0.012(6) -0.034(6) 0.051(5)
C78 0.078(7) 0.087(9) 0.071(13) -0.015(8) -0.026(7) 0.042(6)
C79 0.117(12) 0.149(14) 0.061(9) -0.026(7) -0.033(7) 0.091(11)
C80 0.077(11) 0.077(7) 0.094(15) -0.011(7) -0.031(10) 0.054(7)
C81 0.089(8) 0.058(6) 0.066(9) -0.033(6) -0.001(6) 0.047(6)
C82 0.138(14) 0.102(12) 0.078(11) -0.024(8) 0.016(9) 0.058(11)
C83 0.106(9) 0.088(9) 0.101(16) -0.062(9) 0.003(9) 0.036(7)
C84 0.136(12) 0.126(14) 0.099(14) -0.029(11) -0.017(10) 0.092(11)
C85 0.061(6) 0.050(6) 0.052(9) 0.002(5) 0.010(5) 0.027(4)
C86 0.047(9) 0.058(9) 0.054(10) 0.002(7) 0.011(6) 0.021(7)
C87 0.085(11) 0.069(8) 0.055(12) 0.011(8) 0.026(9) 0.049(8)
C88 0.065(9) 0.070(10) 0.064(12) -0.004(8) 0.013(8) 0.033(8)
C89 0.041(6) 0.043(6) 0.084(9) 0.006(6) -0.005(5) 0.030(5)
C90 0.060(10) 0.048(7) 0.135(16) 0.015(7) 0.000(10) 0.034(6)
C91 0.074(10) 0.084(11) 0.107(11) -0.013(8) -0.031(8) 0.055(9)
C92 0.067(9) 0.065(10) 0.106(11) 0.020(8) 0.016(7) 0.058(8)
C93 0.042(6) 0.045(6) 0.073(8) -0.003(5) -0.022(5) 0.022(5)
C94 0.065(9) 0.044(6) 0.114(15) 0.001(6) -0.051(9) 0.020(6)
C95 0.041(8) 0.050(9) 0.089(14) -0.003(9) -0.025(8) 0.022(7)
C96 0.064(8) 0.064(10) 0.092(10) -0.010(8) -0.003(8) 0.022(8)
C97 0.063(6) 0.054(6) 0.056(7) 0.021(6) 0.042(5) 0.029(5)
C98 0.107(12) 0.056(7) 0.077(14) 0.016(7) 0.062(10) 0.023(7)
C99 0.081(10) 0.096(12) 0.059(9) 0.018(7) 0.034(7) 0.039(9)
C100 0.082(9) 0.091(11) 0.084(15) 0.028(10) 0.046(8) 0.054(9)
C101 0.070(7) 0.078(8) 0.039(7) 0.005(6) 0.011(5) 0.020(6)
C102 0.093(8) 0.082(9) 0.053(8) 0.015(7) -0.005(6) 0.013(7)
C103 0.085(8) 0.075(8) 0.044(8) 0.015(6) -0.007(6) 0.017(7)
C104 0.059(6) 0.048(7) 0.040(8) 0.007(6) -0.005(5) 0.020(5)
Si1 0.0143(18) 0.024(2) 0.029(3) 0.0038(19) 0.0024(18) 0.0060(16)
Si2 0.039(2) 0.039(2) 0.023(3) 0.004(2) 0.001(2) 0.024(2)
Si3 0.024(2) 0.017(2) 0.048(4) -0.0014(19) -0.001(2) 0.0117(17)
Si4 0.0179(19) 0.026(2) 0.031(4) 0.006(2) 0.0008(19) 0.0109(17)
Si5 0.018(2) 0.028(2) 0.049(4) 0.007(2) -0.0021(19) 0.0134(18)
Si6 0.033(2) 0.025(2) 0.030(4) -0.0064(19) -0.006(2) 0.0198(18)
Si7 0.042(2) 0.034(2) 0.023(4) -0.006(2) -0.006(2) 0.023(2)
Si8 0.020(2) 0.026(2) 0.034(4) 0.007(2) 0.004(2) 0.0105(17)
Ce1 0.0189(5) 0.0179(5) 0.0199(8) 0.0004(4) -0.0013(5) 0.0086(4)
Ce2 0.0168(4) 0.0173(5) 0.0208(8) 0.0002(5) -0.0014(4) 0.0104(4)
O1 0.028(4) 0.037(5) 0.032(5) 0.011(4) 0.006(3) 0.003(4)
O2 0.021(4) 0.021(3) 0.027(6) 0.003(3) 0.000(4) 0.009(3)
O3 0.020(4) 0.017(3) 0.034(6) -0.001(3) 0.004(3) 0.009(3)
O4 0.021(4) 0.038(4) 0.034(6) -0.002(4) -0.007(3) 0.006(3)
O5 0.041(5) 0.025(5) 0.020(4) 0.000(3) -0.003(3) 0.024(4)
O6 0.054(5) 0.038(4) 0.028(7) -0.003(4) -0.003(4) 0.026(4)
O7 0.056(5) 0.053(5) 0.030(6) 0.002(4) -0.006(4) 0.039(4)
O8 0.054(4) 0.070(5) 0.052(7) 0.028(5) 0.018(4) 0.037(4)
O9 0.029(5) 0.016(3) 0.047(7) -0.005(3) 0.001(4) 0.009(3)
O10 0.068(6) 0.047(5) 0.067(6) 0.009(4) 0.005(4) 0.038(4)
O11 0.036(4) 0.044(5) 0.072(6) -0.006(4) 0.008(4) 0.017(4)
O12 0.042(4) 0.049(5) 0.070(6) -0.024(4) -0.013(4) 0.022(4)
O13 0.008(3) 0.014(4) 0.032(7) -0.001(4) -0.002(3) -0.002(3)
O14 0.040(5) 0.041(4) 0.039(6) 0.002(4) 0.004(4) 0.023(4)
O15 0.018(4) 0.026(3) 0.044(7) 0.003(3) -0.004(4) 0.009(3)
O16 0.028(4) 0.056(5) 0.039(5) 0.015(4) -0.007(4) 0.017(4)
O17 0.050(5) 0.054(6) 0.017(5) -0.008(4) -0.004(4) 0.031(4)
O18 0.021(3) 0.015(4) 0.026(6) 0.004(4) 0.000(3) 0.013(3)
O19 0.022(4) 0.045(4) 0.067(6) 0.024(4) -0.006(4) 0.014(4)
O20 0.033(4) 0.038(5) 0.061(5) 0.008(4) 0.013(4) 0.020(4)
O21 0.030(4) 0.029(4) 0.060(6) 0.001(4) -0.017(4) 0.009(3)
O22 0.032(4) 0.019(4) 0.026(6) -0.001(3) 0.001(4) 0.018(3)
O23 0.034(3) 0.033(4) 0.067(7) -0.006(4) -0.002(3) 0.024(3)
O24 0.060(5) 0.031(4) 0.028(5) -0.007(3) -0.004(4) 0.032(4)
O25 0.056(5) 0.024(4) 0.034(6) -0.001(4) 0.005(4) 0.030(4)
O26 0.021(4) 0.031(5) 0.022(4) -0.003(3) -0.002(3) 0.018(4)
O27 0.062(5) 0.051(5) 0.039(7) -0.012(4) -0.022(4) 0.043(4)
O28 0.059(5) 0.045(4) 0.035(7) -0.019(4) -0.005(5) 0.031(4)
O29 0.051(4) 0.047(5) 0.030(6) 0.002(4) 0.005(4) 0.026(4)
O30 0.025(4) 0.020(3) 0.031(7) 0.010(3) 0.005(3) 0.011(3)
O31 0.033(4) 0.034(4) 0.050(7) 0.000(4) -0.002(4) 0.021(4)
O32 0.028(4) 0.044(5) 0.067(7) 0.004(4) -0.011(4) 0.016(4)
O33 0.045(5) 0.039(5) 0.038(5) 0.011(4) 0.020(4) 0.019(4)
O34 0.049(5) 0.033(5) 0.029(5) 0.007(4) 0.003(4) 0.021(4)

loop_
_atom_type_symbol
_atom_type_description
_atom_type_scat_dispersion_real
_atom_type_scat_dispersion_imag
_atom_type_scat_source
C C 0.0033 0.0016 'International Tables Vol C Tables 4.2.6.8 and 6.1.1.4'
Si Si 0.0817 0.0704 'International Tables Vol C Tables 4.2.6.8 and 6.1.1.4'
Ce Ce -0.2486 2.6331 'International Tables Vol C Tables 4.2.6.8 and 6.1.1.4'
O O 0.0106 0.0060 'International Tables Vol C Tables 4.2.6.8 and 6.1.1.4'
H H 0.0000 0.0000 'International Tables Vol C Tables 4.2.6.8 and 6.1.1.4'

loop_
_geom_angle_atom_site_label_1
_geom_angle_atom_site_label_2
_geom_angle_atom_site_label_3
_geom_angle
C4_1 O1_1 C1_1 116(3)
O1_1 C1_1 C2_1 100(2)
O1_1 C1_1 H1A_1 111.8
C2_1 C1_1 H1A_1 111.8
O1_1 C1_1 H1B_1 111.8
C2_1 C1_1 H1B_1 111.8
H1A_1 C1_1 H1B_1 109.6
C3_1 C2_1 C1_1 102(2)
C3_1 C2_1 H2A_1 111.4
C1_1 C2_1 H2A_1 111.4
C3_1 C2_1 H2B_1 111.4
C1_1 C2_1 H2B_1 111.4
H2A_1 C2_1 H2B_1 109.2
C4_1 C3_1 C2_1 111(2)
C4_1 C3_1 H3A_1 109.5
C2_1 C3_1 H3A_1 109.5
C4_1 C3_1 H3B_1 109.5
C2_1 C3_1 H3B_1 109.5
H3A_1 C3_1 H3B_1 108.1
O1_1 C4_1 C3_1 98(2)
O1_1 C4_1 H4A_1 112.1
C3_1 C4_1 H4A_1 112.1
O1_1 C4_1 H4B_1 112.1
C3_1 C4_1 H4B_1 112.1
H4A_1 C4_1 H4B_1 109.7
O1 C1 C4 111.0(15)
O1 C1 C2 107.5(14)
C4 C1 C2 110.1(15)
O1 C1 C3 110.2(13)
C4 C1 C3 108.8(14)
C2 C1 C3 109.3(16)
C1 C2 H2A 109.5
C1 C2 H2B 109.5
H2A C2 H2B 109.5
C1 C2 H2C 109.5
H2A C2 H2C 109.5
H2B C2 H2C 109.5
C1 C3 H3A 109.5
C1 C3 H3B 109.5
H3A C3 H3B 109.5
C1 C3 H3C 109.5
H3A C3 H3C 109.5
H3B C3 H3C 109.5
C1 C4 H4A 109.5
C1 C4 H4B 109.5
H4A C4 H4B 109.5
C1 C4 H4C 109.5
H4A C4 H4C 109.5
H4B C4 H4C 109.5
O4 C5 C7 105.3(13)
O4 C5 C8 109.5(13)
C7 C5 C8 109.1(14)
O4 C5 C6 108.5(13)
C7 C5 C6 113.9(14)
C8 C5 C6 110.3(15)
C5 C6 H6A 109.5
C5 C6 H6B 109.5
H6A C6 H6B 109.5
C5 C6 H6C 109.5
H6A C6 H6C 109.5
H6B C6 H6C 109.5
C5 C7 H7A 109.5
C5 C7 H7B 109.5
H7A C7 H7B 109.5
C5 C7 H7C 109.5
H7A C7 H7C 109.5
H7B C7 H7C 109.5
C5 C8 H8A 109.5
C5 C8 H8B 109.5
H8A C8 H8B 109.5
C5 C8 H8C 109.5
H8A C8 H8C 109.5
H8B C8 H8C 109.5
O3 C9 C11 112.0(11)
O3 C9 C10 102.5(12)
C11 C9 C10 112.6(13)
O3 C9 C12 110.1(12)
C11 C9 C12 110.7(13)
C10 C9 C12 108.6(14)
C9 C10 H10A 109.5
C9 C10 H10B 109.5
H10A C10 H10B 109.5
C9 C10 H10C 109.5
H10A C10 H10C 109.5
H10B C10 H10C 109.5
C9 C11 H11A 109.5
C9 C11 H11B 109.5
H11A C11 H11B 109.5
C9 C11 H11C 109.5
H11A C11 H11C 109.5
H11B C11 H11C 109.5
C9 C12 H12A 109.5
C9 C12 H12B 109.5
H12A C12 H12B 109.5
C9 C12 H12C 109.5
H12A C12 H12C 109.5
H12B C12 H12C 109.5
O6 C13 C14 107.7(15)
O6 C13 C15 112.0(15)
C14 C13 C15 107.0(16)
O6 C13 C16 108.0(14)
C14 C13 C16 113.0(14)
C15 C13 C16 109.1(16)
C13 C14 H14A 109.5
C13 C14 H14B 109.5
H14A C14 H14B 109.5
C13 C14 H14C 109.5
H14A C14 H14C 109.5
H14B C14 H14C 109.5
C13 C15 H15A 109.5
C13 C15 H15B 109.5
H15A C15 H15B 109.5
C13 C15 H15C 109.5
H15A C15 H15C 109.5
H15B C15 H15C 109.5
C13 C16 H16A 109.5
C13 C16 H16B 109.5
H16A C16 H16B 109.5
C13 C16 H16C 109.5
H16A C16 H16C 109.5
H16B C16 H16C 109.5
O8 C17 C20 111(2)
O8 C17 C18 110.7(18)
C20 C17 C18 115(2)
O8 C17 C19 102.8(17)
C20 C17 C19 110.9(19)
C18 C17 C19 105(2)
C17 C18 H18A 109.5
C17 C18 H18B 109.5
H18A C18 H18B 109.5
C17 C18 H18C 109.5
H18A C18 H18C 109.5
H18B C18 H18C 109.5
C17 C19 H19A 109.5
C17 C19 H19B 109.5
H19A C19 H19B 109.5
C17 C19 H19C 109.5
H19A C19 H19C 109.5
H19B C19 H19C 109.5
C17 C20 H20A 109.5
C17 C20 H20B 109.5
H20A C20 H20B 109.5
C17 C20 H20C 109.5
H20A C20 H20C 109.5
H20B C20 H20C 109.5
C23 C21 O7 109.0(16)
C23 C21 C24 110.9(17)
O7 C21 C24 102.2(14)
C23 C21 C22 111.9(17)
O7 C21 C22 111.2(15)
C24 C21 C22 111.2(17)
C21 C22 H22A 109.5
C21 C22 H22B 109.5
H22A C22 H22B 109.5
C21 C22 H22C 109.5
H22A C22 H22C 109.5
H22B C22 H22C 109.5
C21 C23 H23A 109.5
C21 C23 H23B 109.5
H23A C23 H23B 109.5
C21 C23 H23C 109.5
H23A C23 H23C 109.5
H23B C23 H23C 109.5
C21 C24 H24A 109.5
C21 C24 H24B 109.5
H24A C24 H24B 109.5
C21 C24 H24C 109.5
H24A C24 H24C 109.5
H24B C24 H24C 109.5
O10 C25 C28 105(2)
O10 C25 C26 110(2)
C28 C25 C26 118.6(18)
O10 C25 C27 102.9(19)
C28 C25 C27 111.4(18)
C26 C25 C27 107.2(16)
C25 C26 H26A 109.5
C25 C26 H26B 109.5
H26A C26 H26B 109.5
C25 C26 H26C 109.5
H26A C26 H26C 109.5
H26B C26 H26C 109.5
C25 C27 H27A 109.5
C25 C27 H27B 109.5
H27A C27 H27B 109.5
C25 C27 H27C 109.5
H27A C27 H27C 109.5
H27B C27 H27C 109.5
C25 C28 H28A 109.5
C25 C28 H28B 109.5
H28A C28 H28B 109.5
C25 C28 H28C 109.5
H28A C28 H28C 109.5
H28B C28 H28C 109.5
C32 C29 O11 111.5(13)
C32 C29 C31 111.2(18)
O11 C29 C31 111.1(14)
C32 C29 C30 105.3(15)
O11 C29 C30 103.7(15)
C31 C29 C30 113.7(16)
C29 C30 H30A 109.5
C29 C30 H30B 109.5
H30A C30 H30B 109.5
C29 C30 H30C 109.5
H30A C30 H30C 109.5
H30B C30 H30C 109.5
C29 C31 H31A 109.5
C29 C31 H31B 109.5
H31A C31 H31B 109.5
C29 C31 H31C 109.5
H31A C31 H31C 109.5
H31B C31 H31C 109.5
C29 C32 H32A 109.5
C29 C32 H32B 109.5
H32A C32 H32B 109.5
C29 C32 H32C 109.5
H32A C32 H32C 109.5
H32B C32 H32C 109.5
O12 C33 C35 107.2(15)
O12 C33 C36 108.8(15)
C35 C33 C36 111.2(17)
O12 C33 C34 109.0(15)
C35 C33 C34 107.7(15)
C36 C33 C34 112.8(16)
C33 C34 H34A 109.5
C33 C34 H34B 109.5
H34A C34 H34B 109.5
C33 C34 H34C 109.5
H34A C34 H34C 109.5
H34B C34 H34C 109.5
C33 C35 H35A 109.5
C33 C35 H35B 109.5
H35A C35 H35B 109.5
C33 C35 H35C 109.5
H35A C35 H35C 109.5
H35B C35 H35C 109.5
C33 C36 H36A 109.5
C33 C36 H36B 109.5
H36A C36 H36B 109.5
C33 C36 H36C 109.5
H36A C36 H36C 109.5
H36B C36 H36C 109.5
O15 C37 C38 103.9(13)
O15 C37 C39 112.0(13)
C38 C37 C39 114.2(16)
O15 C37 C40 109.9(15)
C38 C37 C40 107.7(14)
C39 C37 C40 108.9(15)
C37 C38 H38A 109.5
C37 C38 H38B 109.5
H38A C38 H38B 109.5
C37 C38 H38C 109.5
H38A C38 H38C 109.5
H38B C38 H38C 109.5
C37 C39 H39A 109.5
C37 C39 H39B 109.5
H39A C39 H39B 109.5
C37 C39 H39C 109.5
H39A C39 H39C 109.5
H39B C39 H39C 109.5
C37 C40 H40A 109.5
C37 C40 H40B 109.5
H40A C40 H40B 109.5
C37 C40 H40C 109.5
H40A C40 H40C 109.5
H40B C40 H40C 109.5
O16 C41 C43 108.9(16)
O16 C41 C42 105.4(16)
C43 C41 C42 110.8(16)
O16 C41 C44 111.0(15)
C43 C41 C44 108.0(18)
C42 C41 C44 112.7(17)
C41 C42 H42A 109.5
C41 C42 H42B 109.5
H42A C42 H42B 109.5
C41 C42 H42C 109.5
H42A C42 H42C 109.5
H42B C42 H42C 109.5
C41 C43 H43A 109.5
C41 C43 H43B 109.5
H43A C43 H43B 109.5
C41 C43 H43C 109.5
H43A C43 H43C 109.5
H43B C43 H43C 109.5
C41 C44 H44A 109.5
C41 C44 H44B 109.5
H44A C44 H44B 109.5
C41 C44 H44C 109.5
H44A C44 H44C 109.5
H44B C44 H44C 109.5
O14 C45 C48 113.0(13)
O14 C45 C46 104.3(14)
C48 C45 C46 115.2(14)
O14 C45 C47 104.3(12)
C48 C45 C47 110.5(15)
C46 C45 C47 108.7(12)
C45 C46 H46A 109.5
C45 C46 H46B 109.5
H46A C46 H46B 109.5
C45 C46 H46C 109.5
H46A C46 H46C 109.5
H46B C46 H46C 109.5
C45 C47 H47A 109.5
C45 C47 H47B 109.5
H47A C47 H47B 109.5
C45 C47 H47C 109.5
H47A C47 H47C 109.5
H47B C47 H47C 109.5
C45 C48 H48A 109.5
C45 C48 H48B 109.5
H48A C48 H48B 109.5
C45 C48 H48C 109.5
H48A C48 H48C 109.5
H48B C48 H48C 109.5
O17 C49 C50 104.1(13)
O17 C49 H49A 110.9
C50 C49 H49A 110.9
O17 C49 H49B 110.9
C50 C49 H49B 110.9
H49A C49 H49B 109.0
C51 C50 C49 107.2(15)
C51 C50 H50A 110.3
C49 C50 H50A 110.3
C51 C50 H50B 110.3
C49 C50 H50B 110.3
H50A C50 H50B 108.5
C50 C51 C52 104.2(15)
C50 C51 H51A 110.9
C52 C51 H51A 110.9
C50 C51 H51B 110.9
C52 C51 H51B 110.9
H51A C51 H51B 108.9
O17 C52 C51 105.9(14)
O17 C52 H52A 110.6
C51 C52 H52A 110.6
O17 C52 H52B 110.6
C51 C52 H52B 110.6
H52A C52 H52B 108.7
O19 C53 C54 107.1(16)
O19 C53 C55 115.0(17)
C54 C53 C55 116.1(18)
O19 C53 C56 107.8(17)
C54 C53 C56 105.6(19)
C55 C53 C56 104.4(17)
C53 C54 H54A 109.5
C53 C54 H54B 109.5
H54A C54 H54B 109.5
C53 C54 H54C 109.5
H54A C54 H54C 109.5
H54B C54 H54C 109.5
C53 C55 H55A 109.5
C53 C55 H55B 109.5
H55A C55 H55B 109.5
C53 C55 H55C 109.5
H55A C55 H55C 109.5
H55B C55 H55C 109.5
C53 C56 H56A 109.5
C53 C56 H56B 109.5
H56A C56 H56B 109.5
C53 C56 H56C 109.5
H56A C56 H56C 109.5
H56B C56 H56C 109.5
O20 C57 C59 121.3(19)
O20 C57 C58 109.6(17)
C59 C57 C58 109.5(17)
O20 C57 C60 101.9(16)
C59 C57 C60 110.6(19)
C58 C57 C60 102.1(17)
C57 C58 H58A 109.5
C57 C58 H58B 109.5
H58A C58 H58B 109.5
C57 C58 H58C 109.5
H58A C58 H58C 109.5
H58B C58 H58C 109.5
C57 C59 H59A 109.5
C57 C59 H59B 109.5
H59A C59 H59B 109.5
C57 C59 H59C 109.5
H59A C59 H59C 109.5
H59B C59 H59C 109.5
C57 C60 H60A 109.5
C57 C60 H60B 109.5
H60A C60 H60B 109.5
C57 C60 H60C 109.5
H60A C60 H60C 109.5
H60B C60 H60C 109.5
C63 C61 O21 106.0(15)
C63 C61 C62 112.9(16)
O21 C61 C62 108.9(13)
C63 C61 C64 108.2(16)
O21 C61 C64 109.1(13)
C62 C61 C64 111.6(17)
C61 C62 H62A 109.5
C61 C62 H62B 109.5
H62A C62 H62B 109.5
C61 C62 H62C 109.5
H62A C62 H62C 109.5
H62B C62 H62C 109.5
C61 C63 H63A 109.5
C61 C63 H63B 109.5
H63A C63 H63B 109.5
C61 C63 H63C 109.5
H63A C63 H63C 109.5
H63B C63 H63C 109.5
C61 C64 H64A 109.5
C61 C64 H64B 109.5
H64A C64 H64B 109.5
C61 C64 H64C 109.5
H64A C64 H64C 109.5
H64B C64 H64C 109.5
O23 C65 C66 107.6(16)
O23 C65 C68 112.6(15)
C66 C65 C68 109.8(18)
O23 C65 C67 106.8(16)
C66 C65 C67 105.4(17)
C68 C65 C67 114.1(17)
C65 C66 H66A 109.5
C65 C66 H66B 109.5
H66A C66 H66B 109.5
C65 C66 H66C 109.5
H66A C66 H66C 109.5
H66B C66 H66C 109.5
C65 C67 H67A 109.5
C65 C67 H67B 109.5
H67A C67 H67B 109.5
C65 C67 H67C 109.5
H67A C67 H67C 109.5
H67B C67 H67C 109.5
C65 C68 H68A 109.5
C65 C68 H68B 109.5
H68A C68 H68B 109.5
C65 C68 H68C 109.5
H68A C68 H68C 109.5
H68B C68 H68C 109.5
O24 C69 C70 104.5(14)
O24 C69 C71 109.4(14)
C70 C69 C71 114.1(16)
O24 C69 C72 109.0(13)
C70 C69 C72 108.2(15)
C71 C69 C72 111.3(15)
C69 C70 H70A 109.5
C69 C70 H70B 109.5
H70A C70 H70B 109.5
C69 C70 H70C 109.5
H70A C70 H70C 109.5
H70B C70 H70C 109.5
C69 C71 H71A 109.5
C69 C71 H71B 109.5
H71A C71 H71B 109.5
C69 C71 H71C 109.5
H71A C71 H71C 109.5
H71B C71 H71C 109.5
C69 C72 H72A 109.5
C69 C72 H72B 109.5
H72A C72 H72B 109.5
C69 C72 H72C 109.5
H72A C72 H72C 109.5
H72B C72 H72C 109.5
O25 C73 C75 105.5(14)
O25 C73 C76 107.2(14)
C75 C73 C76 115.9(16)
O25 C73 C74 105.2(14)
C75 C73 C74 109.8(15)
C76 C73 C74 112.5(15)
C73 C74 H74A 109.5
C73 C74 H74B 109.5
H74A C74 H74B 109.5
C73 C74 H74C 109.5
H74A C74 H74C 109.5
H74B C74 H74C 109.5
C73 C75 H75A 109.5
C73 C75 H75B 109.5
H75A C75 H75B 109.5
C73 C75 H75C 109.5
H75A C75 H75C 109.5
H75B C75 H75C 109.5
C73 C76 H76A 109.5
C73 C76 H76B 109.5
H76A C76 H76B 109.5
C73 C76 H76C 109.5
H76A C76 H76C 109.5
H76B C76 H76C 109.5
C79 C77 O27 110.8(15)
C79 C77 C78 107.9(18)
O27 C77 C78 108.6(15)
C79 C77 C80 113.0(18)
O27 C77 C80 106.3(14)
C78 C77 C80 110.2(15)
C77 C78 H78A 109.5
C77 C78 H78B 109.5
H78A C78 H78B 109.5
C77 C78 H78C 109.5
H78A C78 H78C 109.5
H78B C78 H78C 109.5
C77 C79 H79A 109.5
C77 C79 H79B 109.5
H79A C79 H79B 109.5
C77 C79 H79C 109.5
H79A C79 H79C 109.5
H79B C79 H79C 109.5
C77 C80 H80A 109.5
C77 C80 H80B 109.5
H80A C80 H80B 109.5
C77 C80 H80C 109.5
H80A C80 H80C 109.5
H80B C80 H80C 109.5
C82 C81 O28 110.7(16)
C82 C81 C83 106.3(19)
O28 C81 C83 105.6(15)
C82 C81 C84 108.7(19)
O28 C81 C84 110.1(17)
C83 C81 C84 115.4(19)
C81 C82 H82A 109.5
C81 C82 H82B 109.5
H82A C82 H82B 109.5
C81 C82 H82C 109.5
H82A C82 H82C 109.5
H82B C82 H82C 109.5
C81 C83 H83A 109.5
C81 C83 H83B 109.5
H83A C83 H83B 109.5
C81 C83 H83C 109.5
H83A C83 H83C 109.5
H83B C83 H83C 109.5
C81 C84 H84A 109.5
C81 C84 H84B 109.5
H84A C84 H84B 109.5
C81 C84 H84C 109.5
H84A C84 H84C 109.5
H84B C84 H84C 109.5
O29 C85 C86 114.7(16)
O29 C85 C87 111.8(15)
C86 C85 C87 105.7(15)
O29 C85 C88 106.1(14)
C86 C85 C88 109.5(16)
C87 C85 C88 109.0(16)
C85 C86 H86A 109.5
C85 C86 H86B 109.5
H86A C86 H86B 109.5
C85 C86 H86C 109.5
H86A C86 H86C 109.5
H86B C86 H86C 109.5
C85 C87 H87A 109.5
C85 C87 H87B 109.5
H87A C87 H87B 109.5
C85 C87 H87C 109.5
H87A C87 H87C 109.5
H87B C87 H87C 109.5
C85 C88 H88A 109.5
C85 C88 H88B 109.5
H88A C88 H88B 109.5
C85 C88 H88C 109.5
H88A C88 H88C 109.5
H88B C88 H88C 109.5
O31 C89 C91 112.4(14)
O31 C89 C90 107.2(13)
C91 C89 C90 109.7(17)
O31 C89 C92 107.9(14)
C91 C89 C92 106.2(16)
C90 C89 C92 113.5(15)
C89 C90 H90A 109.5
C89 C90 H90B 109.5
H90A C90 H90B 109.5
C89 C90 H90C 109.5
H90A C90 H90C 109.5
H90B C90 H90C 109.5
C89 C91 H91A 109.5
C89 C91 H91B 109.5
H91A C91 H91B 109.5
C89 C91 H91C 109.5
H91A C91 H91C 109.5
H91B C91 H91C 109.5
C89 C92 H92A 109.5
C89 C92 H92B 109.5
H92A C92 H92B 109.5
C89 C92 H92C 109.5
H92A C92 H92C 109.5
H92B C92 H92C 109.5
C96 C93 O32 105.2(15)
C96 C93 C95 115.6(17)
O32 C93 C95 103.7(14)
C96 C93 C94 116.2(17)
O32 C93 C94 106.9(14)
C95 C93 C94 108.1(14)
C93 C94 H94A 109.5
C93 C94 H94B 109.5
H94A C94 H94B 109.5
C93 C94 H94C 109.5
H94A C94 H94C 109.5
H94B C94 H94C 109.5
C93 C95 H95A 109.5
C93 C95 H95B 109.5
H95A C95 H95B 109.5
C93 C95 H95C 109.5
H95A C95 H95C 109.5
H95B C95 H95C 109.5
C93 C96 H96A 109.5
C93 C96 H96B 109.5
H96A C96 H96B 109.5
C93 C96 H96C 109.5
H96A C96 H96C 109.5
H96B C96 H96C 109.5
O33 C97 C100 111.6(15)
O33 C97 C99 103.0(15)
C100 C97 C99 110.8(17)
O33 C97 C98 107.9(14)
C100 C97 C98 108.0(17)
C99 C97 C98 115.4(16)
C97 C98 H98A 109.5
C97 C98 H98B 109.5
H98A C98 H98B 109.5
C97 C98 H98C 109.5
H98A C98 H98C 109.5
H98B C98 H98C 109.5
C97 C99 H99A 109.5
C97 C99 H99B 109.5
H99A C99 H99B 109.5
C97 C99 H99C 109.5
H99A C99 H99C 109.5
H99B C99 H99C 109.5
C97 C100 H10D 109.5
C97 C100 H10E 109.5
H10D C100 H10E 109.5
C97 C100 H10F 109.5
H10D C100 H10F 109.5
H10E C100 H10F 109.5
O34 C101 C102 106.2(17)
O34 C101 H10G 110.5
C102 C101 H10G 110.5
O34 C101 H10H 110.5
C102 C101 H10H 110.5
H10G C101 H10H 108.7
C103 C102 C101 99.7(16)
C103 C102 H10I 111.8
C101 C102 H10I 111.8
C103 C102 H10J 111.8
C101 C102 H10J 111.8
H10I C102 H10J 109.5
C104 C103 C102 108.2(16)
C104 C103 H10K 110.1
C102 C103 H10K 110.1
C104 C103 H10L 110.1
C102 C103 H10L 110.1
H10K C103 H10L 108.4
C103 C104 O34 106.5(13)
C103 C104 H10M 110.4
O34 C104 H10M 110.4
C103 C104 H10N 110.4
O34 C104 H10N 110.4
H10M C104 H10N 108.6
O2 Si1 O4 117.0(5)
O2 Si1 O1 116.0(5)
O4 Si1 O1 104.9(5)
O2 Si1 O3 96.8(5)
O4 Si1 O3 116.6(5)
O1 Si1 O3 105.4(5)
O2 Si1 Ce1 39.8(3)
O4 Si1 Ce1 138.5(5)
O1 Si1 Ce1 116.3(3)
O3 Si1 Ce1 57.7(3)
O5 Si2 O7 114.1(6)
O5 Si2 O8 111.9(6)
O7 Si2 O8 105.5(6)
O5 Si2 O6 104.4(6)
O7 Si2 O6 113.5(6)
O8 Si2 O6 107.3(6)
O9 Si3 O10 116.6(6)
O9 Si3 O12 105.9(5)
O10 Si3 O12 110.4(6)
O9 Si3 O11 111.3(5)
O10 Si3 O11 106.6(6)
O12 Si3 O11 105.6(6)
O13 Si4 O14 117.1(5)
O13 Si4 O16 106.3(5)
O14 Si4 O16 102.4(6)
O13 Si4 O15 110.8(5)
O14 Si4 O15 107.1(5)
O16 Si4 O15 113.0(6)
O21 Si5 O20 107.3(6)
O21 Si5 O19 107.9(6)
O20 Si5 O19 111.7(6)
O21 Si5 O18 112.2(5)
O20 Si5 O18 112.5(6)
O19 Si5 O18 105.4(5)
O22 Si6 O24 116.2(5)
O22 Si6 O25 116.3(6)
O24 Si6 O25 106.3(5)
O22 Si6 O23 96.0(5)
O24 Si6 O23 106.6(6)
O25 Si6 O23 115.1(6)
O22 Si6 Ce2 38.1(3)
O24 Si6 Ce2 117.0(4)
O25 Si6 Ce2 136.3(5)
O23 Si6 Ce2 58.6(3)
O28 Si7 O27 108.1(6)
O28 Si7 O26 114.5(6)
O27 Si7 O26 105.3(6)
O28 Si7 O29 105.4(6)
O27 Si7 O29 112.5(6)
O26 Si7 O29 111.1(6)
O32 Si8 O30 113.5(6)
O32 Si8 O31 106.4(6)
O30 Si8 O31 112.2(5)
O32 Si8 O33 107.1(6)
O30 Si8 O33 106.1(5)
O31 Si8 O33 111.5(6)
O9 Ce1 O5 99.4(4)
O9 Ce1 O13 108.5(3)
O5 Ce1 O13 99.3(4)
O9 Ce1 O2 99.5(3)
O5 Ce1 O2 102.8(4)
O13 Ce1 O2 140.7(3)
O9 Ce1 O17 82.9(4)
O5 Ce1 O17 177.7(3)
O13 Ce1 O17 79.6(4)
O2 Ce1 O17 77.1(3)
O9 Ce1 O3 156.4(3)
O5 Ce1 O3 94.0(3)
O13 Ce1 O3 88.2(3)
O2 Ce1 O3 58.4(3)
O17 Ce1 O3 84.0(3)
O9 Ce1 Si1 125.5(3)
O5 Ce1 Si1 103.2(3)
O13 Ce1 Si1 115.6(2)
O2 Ce1 Si1 27.3(2)
O17 Ce1 Si1 75.6(2)
O3 Ce1 Si1 31.44(19)
O18 Ce2 O26 99.1(3)
O18 Ce2 O30 108.5(3)
O26 Ce2 O30 99.2(4)
O18 Ce2 O22 100.3(3)
O26 Ce2 O22 100.6(3)
O30 Ce2 O22 141.7(3)
O18 Ce2 O34 84.2(3)
O26 Ce2 O34 176.7(3)
O30 Ce2 O34 79.5(3)
O22 Ce2 O34 78.9(3)
O18 Ce2 O23 155.8(3)
O26 Ce2 O23 95.1(3)
O30 Ce2 O23 88.3(3)
O22 Ce2 O23 57.6(3)
O34 Ce2 O23 81.9(3)
O18 Ce2 Si6 125.5(2)
O26 Ce2 Si6 102.6(3)
O30 Ce2 Si6 116.3(2)
O22 Ce2 Si6 26.8(2)
O34 Ce2 Si6 75.5(2)
O23 Ce2 Si6 31.2(2)
C1 O1 Si1 133.0(10)
Si1 O2 Ce1 112.9(4)
C9 O3 Si1 130.4(8)
C9 O3 Ce1 138.2(7)
Si1 O3 Ce1 90.9(3)
C5 O4 Si1 133.4(10)
Si2 O5 Ce1 179.3(7)
C13 O6 Si2 134.0(11)
C21 O7 Si2 136.3(10)
C17 O8 Si2 134.6(13)
Si3 O9 Ce1 164.8(6)
C25 O10 Si3 135.2(13)
C29 O11 Si3 132.0(12)
C33 O12 Si3 136.1(10)
Si4 O13 Ce1 179.1(7)
C45 O14 Si4 132.5(9)
C37 O15 Si4 130.8(10)
C41 O16 Si4 132.7(12)
C52 O17 C49 106.0(14)
C52 O17 Ce1 130.1(10)
C49 O17 Ce1 121.1(10)
Si5 O18 Ce2 158.4(5)
C53 O19 Si5 131.8(10)
C57 O20 Si5 136.8(12)
C61 O21 Si5 134.5(11)
Si6 O22 Ce2 115.1(5)
C65 O23 Si6 130.2(10)
C65 O23 Ce2 138.8(9)
Si6 O23 Ce2 90.2(4)
C69 O24 Si6 132.3(11)
C73 O25 Si6 138.5(9)
Si7 O26 Ce2 177.8(6)
C77 O27 Si7 133.5(10)
C81 O28 Si7 136.1(11)
C85 O29 Si7 136.9(11)
Si8 O30 Ce2 176.1(5)
C89 O31 Si8 132.9(10)
C93 O32 Si8 134.5(10)
C97 O33 Si8 133.1(12)
C101 O34 C104 103.6(14)
C101 O34 Ce2 131.0(11)
C104 O34 Ce2 123.0(9)

loop_
_geom_bond_atom_site_label_1
_geom_bond_atom_site_label_2
_geom_bond_distance
O1_1 C4_1 1.39(3)
O1_1 C1_1 1.39(3)
C1_1 C2_1 1.427(18)
C1_1 H1A_1 0.9900
C1_1 H1B_1 0.9900
C2_1 C3_1 1.423(17)
C2_1 H2A_1 0.9900
C2_1 H2B_1 0.9900
C3_1 C4_1 1.408(18)
C3_1 H3A_1 0.9900
C3_1 H3B_1 0.9900
C4_1 H4A_1 0.9900
C4_1 H4B_1 0.9900
C1 O1 1.443(17)
C1 C4 1.51(2)
C1 C2 1.53(2)
C1 C3 1.54(2)
C2 H2A 0.9800
C2 H2B 0.9800
C2 H2C 0.9800
C3 H3A 0.9800
C3 H3B 0.9800
C3 H3C 0.9800
C4 H4A 0.9800
C4 H4B 0.9800
C4 H4C 0.9800
C5 O4 1.448(19)
C5 C7 1.53(2)
C5 C8 1.57(2)
C5 C6 1.57(2)
C6 H6A 0.9800
C6 H6B 0.9800
C6 H6C 0.9800
C7 H7A 0.9800
C7 H7B 0.9800
C7 H7C 0.9800
C8 H8A 0.9800
C8 H8B 0.9800
C8 H8C 0.9800
C9 O3 1.465(15)
C9 C11 1.505(19)
C9 C10 1.51(2)
C9 C12 1.52(2)
C10 H10A 0.9800
C10 H10B 0.9800
C10 H10C 0.9800
C11 H11A 0.9800
C11 H11B 0.9800
C11 H11C 0.9800
C12 H12A 0.9800
C12 H12B 0.9800
C12 H12C 0.9800
C13 O6 1.460(19)
C13 C14 1.51(2)
C13 C15 1.55(2)
C13 C16 1.57(2)
C14 H14A 0.9800
C14 H14B 0.9800
C14 H14C 0.9800
C15 H15A 0.9800
C15 H15B 0.9800
C15 H15C 0.9800
C16 H16A 0.9800
C16 H16B 0.9800
C16 H16C 0.9800
C17 O8 1.44(2)
C17 C20 1.51(3)
C17 C18 1.58(3)
C17 C19 1.60(3)
C18 H18A 0.9800
C18 H18B 0.9800
C18 H18C 0.9800
C19 H19A 0.9800
C19 H19B 0.9800
C19 H19C 0.9800
C20 H20A 0.9800
C20 H20B 0.9800
C20 H20C 0.9800
C21 C23 1.46(2)
C21 O7 1.481(18)
C21 C24 1.53(2)
C21 C22 1.55(2)
C22 H22A 0.9800
C22 H22B 0.9800
C22 H22C 0.9800
C23 H23A 0.9800
C23 H23B 0.9800
C23 H23C 0.9800
C24 H24A 0.9800
C24 H24B 0.9800
C24 H24C 0.9800
C25 O10 1.37(2)
C25 C28 1.45(2)
C25 C26 1.50(3)
C25 C27 1.63(3)
C26 H26A 0.9800
C26 H26B 0.9800
C26 H26C 0.9800
C27 H27A 0.9800
C27 H27B 0.9800
C27 H27C 0.9800
C28 H28A 0.9800
C28 H28B 0.9800
C28 H28C 0.9800
C29 C32 1.45(2)
C29 O11 1.454(18)
C29 C31 1.47(2)
C29 C30 1.51(2)
C30 H30A 0.9800
C30 H30B 0.9800
C30 H30C 0.9800
C31 H31A 0.9800
C31 H31B 0.9800
C31 H31C 0.9800
C32 H32A 0.9800
C32 H32B 0.9800
C32 H32C 0.9800
C33 O12 1.434(19)
C33 C35 1.46(2)
C33 C36 1.54(3)
C33 C34 1.57(2)
C34 H34A 0.9800
C34 H34B 0.9800
C34 H34C 0.9800
C35 H35A 0.9800
C35 H35B 0.9800
C35 H35C 0.9800
C36 H36A 0.9800
C36 H36B 0.9800
C36 H36C 0.9800
C37 O15 1.412(17)
C37 C38 1.55(2)
C37 C39 1.55(2)
C37 C40 1.56(2)
C38 H38A 0.9800
C38 H38B 0.9800
C38 H38C 0.9800
C39 H39A 0.9800
C39 H39B 0.9800
C39 H39C 0.9800
C40 H40A 0.9800
C40 H40B 0.9800
C40 H40C 0.9800
C41 O16 1.443(18)
C41 C43 1.48(3)
C41 C42 1.51(3)
C41 C44 1.55(2)
C42 H42A 0.9800
C42 H42B 0.9800
C42 H42C 0.9800
C43 H43A 0.9800
C43 H43B 0.9800
C43 H43C 0.9800
C44 H44A 0.9800
C44 H44B 0.9800
C44 H44C 0.9800
C45 O14 1.484(18)
C45 C48 1.50(2)
C45 C46 1.53(2)
C45 C47 1.56(2)
C46 H46A 0.9800
C46 H46B 0.9800
C46 H46C 0.9800
C47 H47A 0.9800
C47 H47B 0.9800
C47 H47C 0.9800
C48 H48A 0.9800
C48 H48B 0.9800
C48 H48C 0.9800
C49 O17 1.438(18)
C49 C50 1.50(2)
C49 H49A 0.9900
C49 H49B 0.9900
C50 C51 1.43(2)
C50 H50A 0.9900
C50 H50B 0.9900
C51 C52 1.45(2)
C51 H51A 0.9900
C51 H51B 0.9900
C52 O17 1.400(18)
C52 H52A 0.9900
C52 H52B 0.9900
C53 O19 1.391(19)
C53 C54 1.43(2)
C53 C55 1.52(2)
C53 C56 1.55(3)
C54 H54A 0.9800
C54 H54B 0.9800
C54 H54C 0.9800
C55 H55A 0.9800
C55 H55B 0.9800
C55 H55C 0.9800
C56 H56A 0.9800
C56 H56B 0.9800
C56 H56C 0.9800
C57 O20 1.36(2)
C57 C59 1.45(2)
C57 C58 1.53(3)
C57 C60 1.58(3)
C58 H58A 0.9800
C58 H58B 0.9800
C58 H58C 0.9800
C59 H59A 0.9800
C59 H59B 0.9800
C59 H59C 0.9800
C60 H60A 0.9800
C60 H60B 0.9800
C60 H60C 0.9800
C61 C63 1.46(2)
C61 O21 1.459(17)
C61 C62 1.47(2)
C61 C64 1.51(2)
C62 H62A 0.9800
C62 H62B 0.9800
C62 H62C 0.9800
C63 H63A 0.9800
C63 H63B 0.9800
C63 H63C 0.9800
C64 H64A 0.9800
C64 H64B 0.9800
C64 H64C 0.9800
C65 O23 1.439(18)
C65 C66 1.46(3)
C65 C68 1.47(2)
C65 C67 1.47(2)
C66 H66A 0.9800
C66 H66B 0.9800
C66 H66C 0.9800
C67 H67A 0.9800
C67 H67B 0.9800
C67 H67C 0.9800
C68 H68A 0.9800
C68 H68B 0.9800
C68 H68C 0.9800
C69 O24 1.447(18)
C69 C70 1.48(2)
C69 C71 1.51(2)
C69 C72 1.52(2)
C70 H70A 0.9800
C70 H70B 0.9800
C70 H70C 0.9800
C71 H71A 0.9800
C71 H71B 0.9800
C71 H71C 0.9800
C72 H72A 0.9800
C72 H72B 0.9800
C72 H72C 0.9800
C73 O25 1.464(19)
C73 C75 1.50(2)
C73 C76 1.51(2)
C73 C74 1.51(2)
C74 H74A 0.9800
C74 H74B 0.9800
C74 H74C 0.9800
C75 H75A 0.9800
C75 H75B 0.9800
C75 H75C 0.9800
C76 H76A 0.9800
C76 H76B 0.9800
C76 H76C 0.9800
C77 C79 1.42(2)
C77 O27 1.482(18)
C77 C78 1.50(2)
C77 C80 1.56(2)
C78 H78A 0.9800
C78 H78B 0.9800
C78 H78C 0.9800
C79 H79A 0.9800
C79 H79B 0.9800
C79 H79C 0.9800
C80 H80A 0.9800
C80 H80B 0.9800
C80 H80C 0.9800
C81 C82 1.46(3)
C81 O28 1.474(18)
C81 C83 1.50(2)
C81 C84 1.49(3)
C82 H82A 0.9800
C82 H82B 0.9800
C82 H82C 0.9800
C83 H83A 0.9800
C83 H83B 0.9800
C83 H83C 0.9800
C84 H84A 0.9800
C84 H84B 0.9800
C84 H84C 0.9800
C85 O29 1.375(18)
C85 C86 1.46(2)
C85 C87 1.52(2)
C85 C88 1.53(2)
C86 H86A 0.9800
C86 H86B 0.9800
C86 H86C 0.9800
C87 H87A 0.9800
C87 H87B 0.9800
C87 H87C 0.9800
C88 H88A 0.9800
C88 H88B 0.9800
C88 H88C 0.9800
C89 O31 1.402(16)
C89 C91 1.45(2)
C89 C90 1.51(2)
C89 C92 1.52(2)
C90 H90A 0.9800
C90 H90B 0.9800
C90 H90C 0.9800
C91 H91A 0.9800
C91 H91B 0.9800
C91 H91C 0.9800
C92 H92A 0.9800
C92 H92B 0.9800
C92 H92C 0.9800
C93 C96 1.37(2)
C93 O32 1.49(2)
C93 C95 1.52(2)
C93 C94 1.52(2)
C94 H94A 0.9800
C94 H94B 0.9800
C94 H94C 0.9800
C95 H95A 0.9800
C95 H95B 0.9800
C95 H95C 0.9800
C96 H96A 0.9800
C96 H96B 0.9800
C96 H96C 0.9800
C97 O33 1.439(18)
C97 C100 1.45(2)
C97 C99 1.52(2)
C97 C98 1.55(2)
C98 H98A 0.9800
C98 H98B 0.9800
C98 H98C 0.9800
C99 H99A 0.9800
C99 H99B 0.9800
C99 H99C 0.9800
C100 H10D 0.9800
C100 H10E 0.9800
C100 H10F 0.9800
C101 O34 1.42(2)
C101 C102 1.56(3)
C101 H10G 0.9900
C101 H10H 0.9900
C102 C103 1.53(2)
C102 H10I 0.9900
C102 H10J 0.9900
C103 C104 1.48(2)
C103 H10K 0.9900
C103 H10L 0.9900
C104 O34 1.514(18)
C104 H10M 0.9900
C104 H10N 0.9900
Si1 O2 1.581(9)
Si1 O4 1.608(10)
Si1 O1 1.642(11)
Si1 O3 1.654(9)
Si1 Ce1 3.171(4)
Si2 O5 1.603(13)
Si2 O7 1.612(10)
Si2 O8 1.617(12)
Si2 O6 1.641(10)
Si3 O9 1.598(9)
Si3 O10 1.628(12)
Si3 O12 1.631(11)
Si3 O11 1.639(11)
Si4 O13 1.605(9)
Si4 O14 1.605(11)
Si4 O16 1.620(12)
Si4 O15 1.628(9)
Si5 O21 1.597(10)
Si5 O20 1.608(12)
Si5 O19 1.628(11)
Si5 O18 1.652(9)
Si6 O22 1.591(9)
Si6 O24 1.593(11)
Si6 O25 1.598(10)
Si6 O23 1.654(10)
Si6 Ce2 3.196(4)
Si7 O28 1.588(11)
Si7 O27 1.593(10)
Si7 O26 1.601(12)
Si7 O29 1.645(11)
Si8 O32 1.599(10)
Si8 O30 1.603(9)
Si8 O31 1.613(9)
Si8 O33 1.632(11)
Ce1 O9 2.112(8)
Ce1 O5 2.118(13)
Ce1 O13 2.146(8)
Ce1 O2 2.203(8)
Ce1 O17 2.573(14)
Ce1 O3 2.681(8)
Ce2 O18 2.098(8)
Ce2 O26 2.125(12)
Ce2 O30 2.140(8)
Ce2 O22 2.179(8)
Ce2 O34 2.520(13)
Ce2 O23 2.729(8)
